data_4337513
loop_
_publ_author_name
'Holland, Michael'
'Donakowski, Martin D.'
'Pozzi, Eric A.'
'Rasmussen, Andrew M.'
'Tran, Thanh Thao'
'Pease-Dodson, Shannon E'
'Halasyamani, P. Shiv'
'Seideman, Tamar'
'Van Duyne, Richard P.'
'Poeppelmeier, Kenneth R.'

_publ_section_title
;
 Polar alignment of \L-shaped basic building units within transition metal
 oxide fluoride materials.
;
_journal_issue 1
_journal_name_full 'Inorganic chemistry'
_journal_page_first 221
_journal_page_last 228
_journal_paper_doi 10.1021/ic402177j
_journal_volume 53
_journal_year 2014
_chemical_absolute_configuration ad
_chemical_formula_moiety 'F14 Mo4 O8, F7 Mo2 O4, 2.0(I), 10(K)'
_chemical_formula_sum 'F21 I2 K10 Mo6 O12'
_chemical_formula_weight 1811.31
_chemical_name_systematic
;
 ? 
;
_space_group_crystal_system orthorhombic
_space_group_IT_number 31
_space_group_name_Hall 'P 2ac -2'
_symmetry_space_group_name_Hall 'P 2ac -2'
_symmetry_space_group_name_H-M 'P m n 21'
_atom_sites_solution_primary direct
_atom_sites_solution_secondary difmap
_audit_creation_date 2013-06-11
_audit_creation_method
;
  Olex2 1.1
  (compiled Nov  1 2011 20:42:30, GUI svn.r3906)
;
_cell_angle_alpha 90.00
_cell_angle_beta 90.00
_cell_angle_gamma 90.00
_cell_formula_units_Z 2
_cell_length_a 20.0720(8)
_cell_length_b 7.7549(3)
_cell_length_c 11.4644(4)
_cell_measurement_temperature 99.97
_cell_volume 1784.51(12)
_computing_cell_refinement 'SAINT V7.23A (Bruker, 2005)'
_computing_data_collection 'APEX2 V2.1-4 (Bruker, 2007)'
_computing_data_reduction 'Bruker SAINT'
_computing_molecular_graphics
;
O. V. Dolomanov, L. J. Bourhis, R. J. Gildea, J. A. K. Howard and H. Puschmann,
OLEX2: a complete structure solution, refinement and analysis program.
J. Appl. Cryst. (2009). 42, 339-341.
;
_computing_publication_material
;
O. V. Dolomanov, L. J. Bourhis, R. J. Gildea, J. A. K. Howard and H. Puschmann,
OLEX2: a complete structure solution, refinement and analysis program.
J. Appl. Cryst. (2009). 42, 339-341.
;
_computing_structure_refinement
;
XL, G.M. Sheldrick, Acta Cryst.
(2008). A64, 112-122
;
_computing_structure_solution
;
XS, G.M. Sheldrick, Acta Cryst.
(2008). A64, 112-122
;
_diffrn_ambient_temperature 99.97
_diffrn_detector_area_resol_mean 8
_diffrn_measured_fraction_theta_full 1.000
_diffrn_measured_fraction_theta_max 1.000
_diffrn_measurement_device_type 'Bruker Kappa APEX CCD area detector'
_diffrn_measurement_method '\w and \f scans'
_diffrn_radiation_monochromator graphite
_diffrn_radiation_type MoK\a
_diffrn_radiation_wavelength 0.71073
_diffrn_reflns_av_R_equivalents 0.0672
_diffrn_reflns_av_unetI/netI 0.0275
_diffrn_reflns_limit_h_max 28
_diffrn_reflns_limit_h_min -28
_diffrn_reflns_limit_k_max 10
_diffrn_reflns_limit_k_min -10
_diffrn_reflns_limit_l_max 16
_diffrn_reflns_limit_l_min -16
_diffrn_reflns_number 72517
_diffrn_reflns_theta_full 30.03
_diffrn_reflns_theta_max 30.03
_diffrn_reflns_theta_min 2.03
_diffrn_source 'sealed tube'
_diffrn_source_current 30.0
_diffrn_source_power 1.5
_diffrn_source_voltage 50.0
_exptl_absorpt_coefficient_mu 5.092
_exptl_absorpt_correction_T_max 0.8833
_exptl_absorpt_correction_T_min 0.3467
_exptl_absorpt_correction_type multi-scan
_exptl_absorpt_process_details 'SADABS (Bruker)'
_exptl_crystal_colour 'clear brown'
_exptl_crystal_colour_lustre clear
_exptl_crystal_colour_primary brown
_exptl_crystal_density_diffrn 3.371
_exptl_crystal_density_method 'not measured'
_exptl_crystal_description plate
_exptl_crystal_F_000 1665.9
_exptl_crystal_size_max 0.26
_exptl_crystal_size_mid 0.07
_exptl_crystal_size_min 0.03
_refine_diff_density_max 5.545
_refine_diff_density_min -2.117
_refine_diff_density_rms 0.259
_refine_ls_abs_structure_details 'Flack H D (1983), Acta Cryst. A39, 876-881'
_refine_ls_abs_structure_Flack 0.00(8)
_refine_ls_extinction_method none
_refine_ls_goodness_of_fit_ref 1.067
_refine_ls_matrix_type full
_refine_ls_number_parameters 255
_refine_ls_number_reflns 5358
_refine_ls_number_restraints 2
_refine_ls_restrained_S_all 1.067
_refine_ls_R_factor_all 0.0470
_refine_ls_R_factor_gt 0.0427
_refine_ls_shift/su_max 0.000
_refine_ls_shift/su_mean 0.000
_refine_ls_structure_factor_coef Fsqd
_refine_ls_weighting_details 'calc w=1/[\s^2^(Fo^2^)+(0.0782P)^2^+5.5784P] where P=(Fo^2^+2Fc^2^)/3'
_refine_ls_weighting_scheme calc
_refine_ls_wR_factor_gt 0.1152
_refine_ls_wR_factor_ref 0.1186
_reflns_number_gt 4916
_reflns_number_total 5358
_reflns_threshold_expression >2sigma(I)
_cod_data_source_file ic402177j_si_008.cif
_cod_data_source_block Compound_8
_cod_database_code 4337513

loop_
_space_group_symop_id
_space_group_symop_operation_xyz
1 'x, y, z'
2 '-x+1/2, -y, z+1/2'
3 '-x, y, z'
4 'x+1/2, -y, z+1/2'

loop_
_atom_site_label
_atom_site_type_symbol
_atom_site_fract_x
_atom_site_fract_y
_atom_site_fract_z
_atom_site_U_iso_or_equiv
_atom_site_adp_type
_atom_site_occupancy
_atom_site_symmetry_multiplicity
_atom_site_calc_flag
_atom_site_refinement_flags
I2D I 0.5000 0.75348(17) 0.83773(8) 0.0270(2) Uani 0.6451(19) 2 d SP
I6D I 0.5000 1.3661(4) 0.82559(16) 0.0270(2) Uani 0.331(2) 2 d SP
I1D I 0.5000 0.5232(5) 0.8305(2) 0.0270(2) Uani 0.229(2) 2 d SP
I3D I 0.5000 0.9873(5) 0.8263(3) 0.0270(2) Uani 0.228(2) 2 d SP
I4D I 0.5000 1.1348(4) 0.82915(16) 0.0270(2) Uani 0.329(2) 2 d SP
I5D I 0.5000 1.2517(6) 0.8262(2) 0.0270(2) Uani 0.237(2) 2 d SP
Mo1 Mo 0.30285(3) 0.04444(8) 0.02989(5) 0.01721(13) Uani 1 1 d .
Mo2 Mo 0.19857(3) 0.50244(8) 0.14092(5) 0.01460(12) Uani 1 1 d .
Mo3 Mo 0.5000 0.03279(11) 0.44594(7) 0.01498(16) Uani 1 2 d S
Mo4 Mo 0.5000 0.57158(11) 0.23065(7) 0.01823(17) Uani 1 2 d S
K1 K 0.32785(7) 0.26373(17) 0.32020(13) 0.0173(3) Uani 1 1 d .
K2 K 0.15799(8) 0.23366(18) -0.14494(13) 0.0195(3) Uani 1 1 d .
K3 K 0.15063(9) 0.0395(2) 0.20967(14) 0.0229(3) Uani 1 1 d .
K4 K 0.13778(10) 0.4911(2) 0.48955(15) 0.0252(3) Uani 1 1 d .
K5 K 0.5000 0.0331(3) 0.1191(2) 0.0238(4) Uani 1 2 d S
K6 K 0.0000 0.4274(3) 0.0478(2) 0.0234(4) Uani 1 2 d S
F1 F 0.4337(2) 0.7108(6) 0.1598(4) 0.0219(9) Uani 0.75 1 d P
F2 F 0.5665(2) 0.0672(6) 0.3221(4) 0.0257(10) Uani 0.75 1 d P
F3 F 0.4320(2) 0.4925(5) 0.3371(4) 0.0159(8) Uani 0.75 1 d P
F4 F 0.3758(2) 0.1791(6) 0.0906(4) 0.0185(8) Uani 0.75 1 d P
F5 F 0.3025(2) 0.1796(6) -0.1039(4) 0.0225(9) Uani 0.75 1 d P
F6 F 0.2882(2) 0.5536(6) 0.1920(4) 0.0204(9) Uani 0.75 1 d P
F7 F 0.2861(2) 0.0291(6) 0.4915(4) 0.0186(8) Uani 0.75 1 d P
F8 F 0.2722(2) 0.4551(6) 0.4817(4) 0.0227(9) Uani 0.75 1 d P
F9 F 0.2483(2) 0.2596(5) 0.1018(4) 0.0196(8) Uani 1 1 d .
F10 F 0.2127(2) 0.0259(5) -0.3084(4) 0.0168(8) Uani 0.75 1 d P
F11 F 0.1847(2) 0.3807(6) 0.2828(4) 0.0221(9) Uani 0.75 1 d P
F12 F 0.1268(2) 0.3757(7) 0.0725(4) 0.0257(10) Uani 0.75 1 d P
F13 F 0.4333(3) -0.0701(7) 0.5304(5) 0.0333(11) Uani 0.75 1 d P
F14 F 0.5000 0.7800(8) 0.3582(6) 0.0251(13) Uani 1 2 d S
O1 O 0.4337(2) 0.7108(6) 0.1598(4) 0.0219(9) Uani 0.25 1 d P
O2 O 0.5665(2) 0.0672(6) 0.3221(4) 0.0257(10) Uani 0.25 1 d P
O3 O 0.4320(2) 0.4925(5) 0.3371(4) 0.0159(8) Uani 0.25 1 d P
O4 O 0.3758(2) 0.1791(6) 0.0906(4) 0.0185(8) Uani 0.25 1 d P
O5 O 0.3025(2) 0.1796(6) -0.1039(4) 0.0225(9) Uani 0.25 1 d P
O6 O 0.2882(2) 0.5536(6) 0.1920(4) 0.0204(9) Uani 0.25 1 d P
O7 O 0.2861(2) 0.0291(6) 0.4915(4) 0.0186(8) Uani 0.25 1 d P
O8 O 0.2722(2) 0.4551(6) 0.4817(4) 0.0227(9) Uani 0.25 1 d P
O10 O 0.2127(2) 0.0259(5) -0.3084(4) 0.0168(8) Uani 0.25 1 d P
O11 O 0.1847(2) 0.3807(6) 0.2828(4) 0.0221(9) Uani 0.25 1 d P
O12 O 0.1268(2) 0.3757(7) 0.0725(4) 0.0257(10) Uani 0.25 1 d P
O13 O 0.4333(3) -0.0701(7) 0.5304(5) 0.0333(11) Uani 0.25 1 d P
O16 O 0.1611(3) 0.6897(8) 0.1674(5) 0.0256(11) Uani 1 1 d .
O17 O 0.3439(3) -0.1275(7) -0.0195(5) 0.0255(11) Uani 1 1 d .
O18 O 0.5000 0.2324(10) 0.5031(7) 0.033(2) Uani 1 2 d S
O19 O 0.5000 0.4054(10) 0.1386(7) 0.0249(14) Uani 1 2 d S

loop_
_atom_site_aniso_label
_atom_site_aniso_U_11
_atom_site_aniso_U_22
_atom_site_aniso_U_33
_atom_site_aniso_U_23
_atom_site_aniso_U_13
_atom_site_aniso_U_12
I2D 0.0129(2) 0.0594(6) 0.0086(2) 0.0011(3) 0.000 0.000
I6D 0.0129(2) 0.0594(6) 0.0086(2) 0.0011(3) 0.000 0.000
I1D 0.0129(2) 0.0594(6) 0.0086(2) 0.0011(3) 0.000 0.000
I3D 0.0129(2) 0.0594(6) 0.0086(2) 0.0011(3) 0.000 0.000
I4D 0.0129(2) 0.0594(6) 0.0086(2) 0.0011(3) 0.000 0.000
I5D 0.0129(2) 0.0594(6) 0.0086(2) 0.0011(3) 0.000 0.000
Mo1 0.0179(3) 0.0166(3) 0.0171(3) -0.0057(2) -0.0025(2) 0.00260(19)
Mo2 0.0202(3) 0.0118(2) 0.0118(2) -0.00148(17) -0.0017(2) 0.00254(19)
Mo3 0.0172(4) 0.0132(3) 0.0145(3) -0.0013(3) 0.000 0.000
Mo4 0.0213(4) 0.0168(4) 0.0166(4) -0.0056(3) 0.000 0.000
K1 0.0236(6) 0.0137(6) 0.0147(6) -0.0018(5) 0.0006(5) 0.0008(5)
K2 0.0262(7) 0.0165(6) 0.0159(6) 0.0016(5) 0.0010(5) 0.0042(5)
K3 0.0299(8) 0.0201(7) 0.0186(7) -0.0004(5) -0.0048(6) 0.0014(5)
K4 0.0334(9) 0.0234(8) 0.0187(7) -0.0042(5) 0.0037(6) 0.0013(6)
K5 0.0250(10) 0.0202(10) 0.0261(12) -0.0013(8) 0.000 0.000
K6 0.0243(10) 0.0190(10) 0.0268(11) 0.0050(8) 0.000 0.000
F1 0.021(2) 0.022(2) 0.022(2) 0.0037(17) -0.0030(16) 0.0035(16)
F2 0.026(2) 0.034(3) 0.018(2) -0.0025(18) 0.0043(18) -0.0108(19)
F3 0.0140(19) 0.0166(19) 0.017(2) 0.0000(15) 0.0003(15) -0.0019(14)
F4 0.0181(19) 0.020(2) 0.0171(19) -0.0005(16) -0.0045(16) -0.0049(15)
F5 0.026(2) 0.025(2) 0.0161(18) 0.0024(18) 0.0012(16) 0.0010(17)
F6 0.024(2) 0.020(2) 0.017(2) -0.0007(16) -0.0045(17) -0.0061(17)
F7 0.020(2) 0.020(2) 0.0161(19) 0.0027(15) 0.0042(16) -0.0015(16)
F8 0.027(2) 0.030(2) 0.0116(19) -0.0085(16) -0.0001(16) 0.0054(18)
F9 0.0233(18) 0.0164(19) 0.0190(19) -0.0051(14) -0.0011(15) 0.0073(14)
F10 0.0199(19) 0.016(2) 0.0141(19) -0.0019(14) -0.0009(16) -0.0048(15)
F11 0.033(2) 0.023(2) 0.0107(17) 0.0041(16) 0.0028(16) -0.0045(18)
F12 0.018(2) 0.032(3) 0.027(2) -0.0123(19) -0.0051(18) -0.0043(17)
F13 0.041(3) 0.033(3) 0.026(2) -0.001(2) 0.014(2) -0.005(2)
F14 0.032(3) 0.019(3) 0.024(3) -0.005(2) 0.000 0.000
O1 0.021(2) 0.022(2) 0.022(2) 0.0037(17) -0.0030(16) 0.0035(16)
O2 0.026(2) 0.034(3) 0.018(2) -0.0025(18) 0.0043(18) -0.0108(19)
O3 0.0140(19) 0.0166(19) 0.017(2) 0.0000(15) 0.0003(15) -0.0019(14)
O4 0.0181(19) 0.020(2) 0.0171(19) -0.0005(16) -0.0045(16) -0.0049(15)
O5 0.026(2) 0.025(2) 0.0161(18) 0.0024(18) 0.0012(16) 0.0010(17)
O6 0.024(2) 0.020(2) 0.017(2) -0.0007(16) -0.0045(17) -0.0061(17)
O7 0.020(2) 0.020(2) 0.0161(19) 0.0027(15) 0.0042(16) -0.0015(16)
O8 0.027(2) 0.030(2) 0.0116(19) -0.0085(16) -0.0001(16) 0.0054(18)
O10 0.0199(19) 0.016(2) 0.0141(19) -0.0019(14) -0.0009(16) -0.0048(15)
O11 0.033(2) 0.023(2) 0.0107(17) 0.0041(16) 0.0028(16) -0.0045(18)
O12 0.018(2) 0.032(3) 0.027(2) -0.0123(19) -0.0051(18) -0.0043(17)
O13 0.041(3) 0.033(3) 0.026(2) -0.001(2) 0.014(2) -0.005(2)
O16 0.026(3) 0.024(3) 0.027(3) -0.005(2) -0.001(2) 0.008(2)
O17 0.035(3) 0.019(2) 0.023(2) -0.0051(19) 0.004(2) 0.006(2)
O18 0.065(6) 0.013(4) 0.021(4) -0.005(3) 0.000 0.000
O19 0.033(4) 0.021(3) 0.020(3) -0.007(3) 0.000 0.000

loop_
_atom_type_symbol
_atom_type_description
_atom_type_scat_dispersion_real
_atom_type_scat_dispersion_imag
_atom_type_scat_source
F F 0.0171 0.0103 'International Tables Vol C Tables 4.2.6.8 and 6.1.1.4'
I I -0.4742 1.8119 'International Tables Vol C Tables 4.2.6.8 and 6.1.1.4'
K K 0.2009 0.2494 'International Tables Vol C Tables 4.2.6.8 and 6.1.1.4'
Mo Mo -1.6832 0.6857 'International Tables Vol C Tables 4.2.6.8 and 6.1.1.4'
O O 0.0106 0.0060 'International Tables Vol C Tables 4.2.6.8 and 6.1.1.4'

loop_
_geom_angle_atom_site_label_1
_geom_angle_atom_site_label_2
_geom_angle_atom_site_label_3
_geom_angle
_geom_angle_site_symmetry_1
_geom_angle_site_symmetry_3
I6D I2D K3 114.35(4) 1_545 4_565
I6D I2D K3 114.35(4) 1_545 2_565
I6D I2D K4 61.31(4) 1_545 2_565
I6D I2D K4 61.31(4) 1_545 4_565
I6D I2D K5 126.57(6) 1_545 1_566
I6D I2D K6 64.47(6) 1_545 2_565
I1D I2D I3D 173.18(16) . .
I1D I2D I4D 175.42(11) . .
I1D I2D K3 114.34(6) . 2_565
I1D I2D K3 114.34(6) . 4_565
I1D I2D K4 61.32(6) . 4_565
I1D I2D K4 61.32(6) . 2_565
I1D I2D K5 126.59(11) . 1_566
I1D I2D K6 64.44(11) . 2_565
I3D I2D I6D 173.20(11) . 1_545
I3D I2D K3 62.71(5) . 4_565
I3D I2D K3 62.71(5) . 2_565
I3D I2D K4 122.27(6) . 4_565
I3D I2D K4 122.27(6) . 2_565
I3D I2D K5 60.23(11) . 1_566
I3D I2D K6 108.74(11) . 2_565
I4D I2D I6D 175.44(6) . 1_545
I4D I2D K3 63.65(4) . 2_565
I4D I2D K3 63.65(4) . 4_565
I4D I2D K4 121.13(4) . 4_565
I4D I2D K4 121.13(4) . 2_565
I4D I2D K5 57.99(5) . 1_566
I4D I2D K6 110.98(6) . 2_565
K3 I2D K3 108.52(6) 4_565 2_565
K3 I2D K4 78.69(4) 4_565 4_565
K3 I2D K4 172.79(4) 2_565 4_565
K3 I2D K4 172.79(4) 4_565 2_565
K3 I2D K4 78.69(4) 2_565 2_565
K3 I2D K5 94.97(4) 4_565 1_566
K3 I2D K5 94.97(4) 2_565 1_566
K4 I2D K4 94.10(6) 2_565 4_565
K4 I2D K5 84.13(4) 2_565 1_566
K4 I2D K5 84.13(4) 4_565 1_566
K6 I2D K3 78.72(4) 2_565 2_565
K6 I2D K3 78.72(4) 2_565 4_565
K6 I2D K4 103.25(4) 2_565 2_565
K6 I2D K4 103.25(4) 2_565 4_565
K6 I2D K5 168.97(6) 2_565 1_566
I2D I6D K4 70.20(6) 1_565 4_575
I2D I6D K4 70.20(6) 1_565 2_575
I2D I6D K6 65.97(6) 1_565 2_575
I1D I6D I3D 177.23(19) 1_565 .
I1D I6D I4D 176.1(2) 1_565 .
I1D I6D K4 70.22(10) 1_565 4_575
I1D I6D K4 70.22(10) 1_565 2_575
I1D I6D K6 65.94(16) 1_565 2_575
I3D I6D I2D 177.19(9) . 1_565
I3D I6D K4 108.23(7) . 4_575
I3D I6D K4 108.23(7) . 2_575
I3D I6D K6 116.84(10) . 2_575
I4D I6D I2D 176.04(11) . 1_565
I4D I6D K4 107.58(7) . 2_575
I4D I6D K4 107.58(7) . 4_575
I4D I6D K6 117.99(11) . 2_575
I5D I6D I2D 176.9(3) . 1_565
I5D I6D I1D 176.9(3) . 1_565
I5D I6D K4 108.08(15) . 2_575
I5D I6D K4 108.08(15) . 4_575
I5D I6D K6 117.1(2) . 2_575
K4 I6D K4 103.46(8) 4_575 2_575
K4 I6D K6 109.61(6) 2_575 2_575
K4 I6D K6 109.61(6) 4_575 2_575
I2D I1D I4D 177.61(16) . 1_545
I2D I1D I5D 178.66(19) . 1_545
I2D I1D K4 90.44(9) . 2_565
I2D I1D K4 90.44(9) . 4_565
I2D I1D K6 85.93(12) . 2_565
I6D I1D I2D 179.9(2) 1_545 .
I6D I1D K4 89.53(11) 1_545 2_565
I6D I1D K4 89.53(11) 1_545 4_565
I6D I1D K6 94.13(18) 1_545 2_565
I4D I1D K4 88.25(8) 1_545 4_565
I4D I1D K4 88.25(8) 1_545 2_565
I4D I1D K6 96.46(11) 1_545 2_565
I5D I1D K4 88.83(9) 1_545 2_565
I5D I1D K4 88.83(9) 1_545 4_565
I5D I1D K6 95.41(14) 1_545 2_565
K4 I1D K4 113.09(10) 4_565 2_565
K6 I1D K4 123.39(5) 2_565 4_565
K6 I1D K4 123.39(5) 2_565 2_565
I2D I3D I6D 176.01(16) . .
I2D I3D I5D 175.9(2) . .
I2D I3D K3 88.10(9) . 4_565
I2D I3D K3 88.10(9) . 2_565
I2D I3D K5 91.90(12) . 1_566
I6D I3D K3 93.53(8) . 4_565
I6D I3D K3 93.53(8) . 2_565
I6D I3D K5 84.11(10) . 1_566
I4D I3D I2D 174.2(3) . .
I4D I3D K3 94.25(10) . 4_565
I4D I3D K5 82.30(19) . 1_566
I5D I3D K3 93.57(9) . 2_565
I5D I3D K3 93.57(9) . 4_565
I5D I3D K5 83.99(14) . 1_566
K3 I3D K3 131.79(10) 2_565 4_565
K3 I3D K5 114.07(5) 4_565 1_566
K3 I3D K5 114.07(5) 2_565 1_566
I2D I4D I1D 177.81(9) . 1_565
I2D I4D K3 68.64(6) . 2_565
I2D I4D K3 68.64(6) . 4_565
I2D I4D K5 74.75(7) . 1_566
I6D I4D I2D 179.40(11) . .
I6D I4D K3 111.61(7) . 4_565
I6D I4D K3 111.61(7) . 2_565
I6D I4D K5 104.65(11) . 1_566
I1D I4D K3 112.27(6) 1_565 4_565
I1D I4D K3 112.27(6) 1_565 2_565
I1D I4D K5 103.07(9) 1_565 1_566
I3D I4D I6D 177.0(2) . .
I3D I4D I1D 178.6(2) . 1_565
I3D I4D K3 67.17(9) . 2_565
I3D I4D K3 67.17(9) . 4_565
I3D I4D K5 78.30(18) . 1_566
I5D I4D I2D 179.7(3) . .
I5D I4D I3D 176.2(3) . .
I5D I4D K3 111.25(11) . 4_565
I5D I4D K3 111.25(11) . 2_565
I5D I4D K5 105.5(2) . 1_566
K3 I4D K3 115.05(9) 2_565 4_565
K5 I4D K3 106.55(6) 1_566 4_565
K5 I4D K3 106.55(6) 1_566 2_565
I6D I5D I3D 179.6(3) . .
I6D I5D I4D 178.3(4) . .
I6D I5D K3 124.16(12) . 2_565
I6D I5D K3 124.16(12) . 4_565
I6D I5D K4 59.40(14) . 4_575
I6D I5D K4 59.40(14) . 2_575
I6D I5D K5 117.2(3) . 1_566
I6D I5D K6 51.6(2) . 2_575
I1D I5D K3 124.87(8) 1_565 2_565
I1D I5D K3 124.87(8) 1_565 4_565
I1D I5D K4 58.41(8) 1_565 4_575
I1D I5D K4 58.41(8) 1_565 2_575
I1D I5D K5 115.45(14) 1_565 1_566
I1D I5D K6 53.39(11) 1_565 2_575
I3D I5D I1D 178.6(2) . 1_565
I3D I5D K3 55.68(7) . 2_565
I3D I5D K3 55.68(7) . 4_565
I3D I5D K4 120.83(10) . 2_575
I3D I5D K4 120.83(10) . 4_575
I3D I5D K5 63.18(13) . 1_566
I3D I5D K6 127.98(15) . 2_575
I4D I5D I1D 176.5(3) . 1_565
I4D I5D K3 56.56(11) . 4_565
I4D I5D K3 56.56(11) . 2_565
I4D I5D K4 119.62(15) . 2_575
I4D I5D K4 119.62(15) . 4_575
I4D I5D K5 61.1(2) . 1_566
I4D I5D K6 130.1(3) . 2_575
K3 I5D K3 98.11(10) 2_565 4_565
K3 I5D K6 94.80(6) 4_565 2_575
K3 I5D K6 94.80(6) 2_565 2_575
K4 I5D K3 170.67(9) 2_575 4_565
K4 I5D K3 85.01(4) 2_575 2_565
K4 I5D K3 170.67(9) 4_575 2_565
K4 I5D K3 85.01(4) 4_575 4_565
K4 I5D K4 90.61(10) 4_575 2_575
K4 I5D K6 93.69(9) 2_575 2_575
K4 I5D K6 93.69(9) 4_575 2_575
K5 I5D K3 92.50(8) 1_566 4_565
K5 I5D K3 92.50(8) 1_566 2_565
K5 I5D K4 78.54(6) 1_566 4_575
K5 I5D K4 78.54(6) 1_566 2_575
K5 I5D K6 168.84(13) 1_566 2_575
K3 Mo1 K1 67.76(4) . .
F4 Mo1 K1 48.42(13) . .
F4 Mo1 K3 115.68(13) . .
F4 Mo1 F9 80.13(17) . .
F4 Mo1 F10 86.00(18) . 2
F4 Mo1 O10 86.00(18) . 2
F5 Mo1 K1 118.35(15) . .
F5 Mo1 K3 117.68(14) . .
F5 Mo1 F4 89.72(19) . .
F5 Mo1 F7 88.55(19) . 2_554
F5 Mo1 F9 82.97(18) . .
F5 Mo1 F10 159.8(2) . 2
F5 Mo1 O7 88.55(19) . 2_554
F5 Mo1 O10 159.8(2) . 2
F7 Mo1 K1 117.31(14) 2_554 .
F7 Mo1 K3 49.92(13) 2_554 .
F7 Mo1 F4 161.26(19) 2_554 .
F7 Mo1 F9 81.14(18) 2_554 .
F7 Mo1 F10 89.22(19) 2_554 2
F7 Mo1 O10 89.22(19) 2_554 2
F9 Mo1 K1 51.82(11) . .
F9 Mo1 K3 51.26(12) . .
F10 Mo1 K1 46.44(13) 2 .
F10 Mo1 K3 48.35(13) 2 .
F10 Mo1 F9 76.86(17) 2 .
O7 Mo1 K1 117.31(14) 2_554 .
O7 Mo1 K3 49.92(13) 2_554 .
O7 Mo1 F4 161.26(19) 2_554 .
O7 Mo1 F7 0.0(3) 2_554 2_554
O7 Mo1 F9 81.14(18) 2_554 .
O7 Mo1 F10 89.22(19) 2_554 2
O7 Mo1 O10 89.22(19) 2_554 2
O10 Mo1 K1 46.44(13) 2 .
O10 Mo1 K3 48.35(13) 2 .
O10 Mo1 F9 76.86(17) 2 .
O10 Mo1 F10 0.0(3) 2 2
O17 Mo1 K1 126.51(19) . .
O17 Mo1 K3 126.3(2) . .
O17 Mo1 F4 100.4(2) . .
O17 Mo1 F5 99.9(2) . .
O17 Mo1 F7 98.3(2) . 2_554
O17 Mo1 F9 177.0(2) . .
O17 Mo1 F10 100.2(2) . 2
O17 Mo1 O7 98.3(2) . 2_554
O17 Mo1 O10 100.2(2) . 2
K4 Mo2 K1 69.81(4) 2_564 .
F6 Mo2 K1 45.52(14) . .
F6 Mo2 K4 46.84(14) . 2_564
F6 Mo2 F8 88.2(2) . 2_564
F6 Mo2 F9 79.25(18) . .
F6 Mo2 O8 88.2(2) . 2_564
F8 Mo2 K1 112.63(14) 2_564 .
F8 Mo2 K4 45.00(14) 2_564 2_564
F8 Mo2 F9 79.34(18) 2_564 .
F9 Mo2 K1 51.38(11) . .
F9 Mo2 K4 60.68(12) . 2_564
F11 Mo2 K1 52.71(15) . .
F11 Mo2 K4 122.40(15) . 2_564
F11 Mo2 F6 88.8(2) . .
F11 Mo2 F8 158.6(2) . 2_564
F11 Mo2 F9 79.27(18) . .
F11 Mo2 F12 89.2(2) . .
F11 Mo2 O8 158.6(2) . 2_564
F12 Mo2 K1 119.13(16) . .
F12 Mo2 K4 118.77(14) . 2_564
F12 Mo2 F6 158.6(2) . .
F12 Mo2 F8 85.9(2) . 2_564
F12 Mo2 F9 79.42(18) . .
F12 Mo2 O8 85.9(2) . 2_564
O8 Mo2 K1 112.63(14) 2_564 .
O8 Mo2 K4 45.00(14) 2_564 2_564
O8 Mo2 F8 0.0(3) 2_564 2_564
O8 Mo2 F9 79.34(18) 2_564 .
O16 Mo2 K1 129.53(19) . .
O16 Mo2 K4 118.2(2) . 2_564
O16 Mo2 F6 100.7(2) . .
O16 Mo2 F8 99.2(2) . 2_564
O16 Mo2 F9 178.5(2) . .
O16 Mo2 F11 102.2(2) . .
O16 Mo2 F12 100.6(2) . .
O16 Mo2 O8 99.2(2) . 2_564
K5 Mo3 K6 108.15(5) . 2
F2 Mo3 K5 43.78(14) 3_655 .
F2 Mo3 K5 43.78(14) . .
F2 Mo3 K6 110.70(15) 3_655 2
F2 Mo3 K6 110.70(15) . 2
F2 Mo3 F2 85.5(3) 3_655 .
F2 Mo3 F14 77.95(19) 3_655 1_545
F2 Mo3 F14 77.94(19) . 1_545
F13 Mo3 K5 121.86(19) . .
F13 Mo3 K5 121.87(19) 3_655 .
F13 Mo3 K6 54.74(17) 3_655 2
F13 Mo3 K6 54.74(17) . 2
F13 Mo3 F2 86.8(2) 3_655 .
F13 Mo3 F2 86.8(2) . 3_655
F13 Mo3 F2 159.2(2) . .
F13 Mo3 F2 159.2(2) 3_655 3_655
F13 Mo3 F13 93.7(4) 3_655 .
F13 Mo3 F14 81.6(2) 3_655 1_545
F13 Mo3 F14 81.6(2) . 1_545
F13 Mo3 O2 159.2(2) 3_655 3_655
F13 Mo3 O2 86.8(2) . 3_655
F14 Mo3 K5 62.86(17) 1_545 .
F14 Mo3 K6 45.29(17) 1_545 2
O2 Mo3 K5 43.78(14) 3_655 .
O2 Mo3 K6 110.70(15) 3_655 2
O2 Mo3 F2 85.5(3) 3_655 .
O2 Mo3 F2 0.0(3) 3_655 3_655
O2 Mo3 F14 77.95(19) 3_655 1_545
O13 Mo3 K5 121.87(19) 3_655 .
O13 Mo3 K6 54.74(17) 3_655 2
O13 Mo3 F2 86.8(2) 3_655 .
O13 Mo3 F2 159.2(2) 3_655 3_655
O13 Mo3 F13 93.7(4) 3_655 .
O13 Mo3 F13 0.0(4) 3_655 3_655
O13 Mo3 F14 81.6(2) 3_655 1_545
O13 Mo3 O2 159.2(2) 3_655 3_655
O18 Mo3 K5 112.9(3) . .
O18 Mo3 K6 139.0(3) . 2
O18 Mo3 F2 99.0(2) . 3_655
O18 Mo3 F2 99.0(2) . .
O18 Mo3 F13 101.2(2) . 3_655
O18 Mo3 F13 101.2(2) . .
O18 Mo3 F14 175.8(3) . 1_545
O18 Mo3 O2 99.0(2) . 3_655
O18 Mo3 O13 101.2(2) . 3_655
K6 Mo4 K2 67.85(3) 2_565 4_565
F1 Mo4 K2 49.26(14) 3_655 4_565
F1 Mo4 K2 121.44(15) . 4_565
F1 Mo4 K6 115.30(14) . 2_565
F1 Mo4 K6 115.30(14) 3_655 2_565
F1 Mo4 F1 89.1(3) . 3_655
F1 Mo4 F3 161.38(19) . 3_655
F1 Mo4 F3 87.46(18) 3_655 3_655
F1 Mo4 F3 161.38(19) 3_655 .
F1 Mo4 F3 87.46(18) . .
F1 Mo4 F14 82.26(19) . .
F1 Mo4 F14 82.26(19) 3_655 .
F1 Mo4 O1 89.1(3) . 3_655
F1 Mo4 O3 161.38(19) . 3_655
F1 Mo4 O3 87.46(18) 3_655 3_655
F3 Mo4 K2 118.68(13) . 4_565
F3 Mo4 K2 45.37(12) 3_655 4_565
F3 Mo4 K6 50.84(13) . 2_565
F3 Mo4 K6 50.84(13) 3_655 2_565
F3 Mo4 F3 89.9(2) 3_655 .
F3 Mo4 F14 79.14(17) . .
F3 Mo4 F14 79.14(17) 3_655 .
F14 Mo4 K2 56.78(2) . 4_565
F14 Mo4 K6 47.75(17) . 2_565
O1 Mo4 K2 49.26(14) 3_655 4_565
O1 Mo4 K6 115.30(14) 3_655 2_565
O1 Mo4 F1 0.0(4) 3_655 3_655
O1 Mo4 F3 87.46(18) 3_655 3_655
O1 Mo4 F3 161.38(19) 3_655 .
O1 Mo4 F14 82.26(19) 3_655 .
O1 Mo4 O3 87.46(18) 3_655 3_655
O3 Mo4 K2 45.37(12) 3_655 4_565
O3 Mo4 K6 50.84(13) 3_655 2_565
O3 Mo4 F3 0.0(3) 3_655 3_655
O3 Mo4 F3 89.9(2) 3_655 .
O3 Mo4 F14 79.14(17) 3_655 .
O19 Mo4 K2 123.13(3) . 4_565
O19 Mo4 K6 129.5(3) . 2_565
O19 Mo4 F1 99.7(2) . .
O19 Mo4 F1 99.7(2) . 3_655
O19 Mo4 F3 98.9(2) . .
O19 Mo4 F3 98.9(2) . 3_655
O19 Mo4 F14 177.2(3) . .
O19 Mo4 O1 99.7(2) . 3_655
O19 Mo4 O3 98.9(2) . 3_655
F2 K1 F3 76.00(14) 3_655 .
F2 K1 F6 134.71(16) 3_655 .
F2 K1 F7 81.85(15) 3_655 .
F2 K1 F8 132.07(16) 3_655 .
F2 K1 F10 76.89(15) 3_655 2
F2 K1 O10 76.89(15) 3_655 2
F3 K1 F6 74.65(13) . .
F3 K1 F7 126.62(14) . .
F3 K1 F10 140.71(14) . 2
F3 K1 O10 140.71(14) . 2
F6 K1 F7 143.41(14) . .
F6 K1 F10 106.51(14) . 2
F6 K1 O10 106.51(14) . 2
F7 K1 F10 76.23(13) . 2
F7 K1 O10 76.23(13) . 2
F8 K1 F3 84.77(14) . .
F8 K1 F6 78.17(15) . .
F8 K1 F7 75.28(15) . .
F8 K1 F10 134.44(15) . 2
F8 K1 O10 134.44(15) . 2
O2 K1 F2 0.0(3) 3_655 3_655
O2 K1 F3 76.00(14) 3_655 .
O2 K1 F6 134.71(16) 3_655 .
O2 K1 F7 81.85(15) 3_655 .
O2 K1 F8 132.07(16) 3_655 .
O2 K1 F10 76.89(15) 3_655 2
O2 K1 O10 76.89(15) 3_655 2
O10 K1 F10 0.0(3) 2 2
F3 K2 F1 54.98(12) 2_564 2_564
F3 K2 F7 148.42(14) 2_564 2_554
F3 K2 F12 67.78(14) 2_564 .
F3 K2 O1 54.98(12) 2_564 2_564
F3 K2 O7 148.42(14) 2_564 2_554
F6 K2 F1 68.57(14) 2_564 2_564
F6 K2 F3 75.24(14) 2_564 2_564
F6 K2 F7 131.76(14) 2_564 2_554
F6 K2 F12 117.60(15) 2_564 .
F6 K2 O1 68.57(14) 2_564 2_564
F6 K2 O3 75.24(14) 2_564 2_564
F6 K2 O7 131.76(14) 2_564 2_554
F7 K2 F1 141.69(13) 2_554 2_564
F7 K2 O1 141.69(13) 2_554 2_564
F10 K2 F1 79.23(13) . 2_564
F10 K2 F3 131.60(14) . 2_564
F10 K2 F6 73.95(14) . 2_564
F10 K2 F7 77.93(13) . 2_554
F10 K2 F12 160.61(15) . .
F10 K2 O1 79.23(13) . 2_564
F10 K2 O3 131.60(14) . 2_564
F10 K2 O6 73.95(14) . 2_564
F10 K2 O7 77.93(13) . 2_554
F12 K2 F1 118.86(13) . 2_564
F12 K2 F7 83.02(14) . 2_554
F12 K2 O1 118.86(13) . 2_564
F12 K2 O7 83.02(14) . 2_554
O1 K2 F1 0.00(18) 2_564 2_564
O3 K2 F1 54.98(12) 2_564 2_564
O3 K2 F3 0.0(2) 2_564 2_564
O3 K2 F7 148.42(14) 2_564 2_554
O3 K2 F12 67.78(14) 2_564 .
O3 K2 O1 54.98(12) 2_564 2_564
O3 K2 O7 148.42(14) 2_564 2_554
O6 K2 F1 68.57(14) 2_564 2_564
O6 K2 F3 75.24(14) 2_564 2_564
O6 K2 F6 0.0(3) 2_564 2_564
O6 K2 F7 131.76(14) 2_564 2_554
O6 K2 F12 117.60(15) 2_564 .
O6 K2 O1 68.57(14) 2_564 2_564
O6 K2 O3 75.24(14) 2_564 2_564
O6 K2 O7 131.76(14) 2_564 2_554
O7 K2 F1 141.69(13) 2_554 2_564
O7 K2 F7 0.0(3) 2_554 2_554
O7 K2 O1 141.69(13) 2_554 2_564
F7 K3 F5 113.20(14) 2_554 2
F7 K3 F9 55.34(12) 2_554 .
F7 K3 F11 108.85(13) 2_554 .
F7 K3 O5 113.20(14) 2_554 2
F9 K3 F5 116.42(13) . 2
F9 K3 O5 116.42(13) . 2
F10 K3 F5 68.20(13) 2 2
F10 K3 F7 57.68(13) 2 2_554
F10 K3 F9 53.69(12) 2 .
F10 K3 F11 87.41(14) 2 .
F10 K3 O5 68.20(13) 2 2
F10 K3 O7 57.68(13) 2 2_554
F11 K3 F5 104.45(14) . 2
F11 K3 F9 54.14(12) . .
F11 K3 O5 104.45(14) . 2
F13 K3 F5 145.91(16) 2_554 2
F13 K3 F7 67.82(16) 2_554 2_554
F13 K3 F9 92.66(15) 2_554 .
F13 K3 F10 125.34(17) 2_554 2
F13 K3 F11 107.14(15) 2_554 .
F13 K3 O5 145.91(16) 2_554 2
F13 K3 O7 67.82(16) 2_554 2_554
F13 K3 O10 125.34(17) 2_554 2
F13 K3 O16 90.02(16) 2_554 1_545
O5 K3 F5 0.00(15) 2 2
O7 K3 F5 113.20(14) 2_554 2
O7 K3 F7 0.0(3) 2_554 2_554
O7 K3 F9 55.34(12) 2_554 .
O7 K3 F11 108.85(13) 2_554 .
O7 K3 O5 113.20(14) 2_554 2
O10 K3 F5 68.20(13) 2 2
O10 K3 F7 57.68(13) 2 2_554
O10 K3 F9 53.69(12) 2 .
O10 K3 F10 0.0(3) 2 2
O10 K3 F11 87.41(14) 2 .
O10 K3 O5 68.20(13) 2 2
O10 K3 O7 57.68(13) 2 2_554
O13 K3 F5 145.91(16) 2_554 2
O13 K3 F7 67.82(16) 2_554 2_554
O13 K3 F9 92.66(15) 2_554 .
O13 K3 F10 125.34(17) 2_554 2
O13 K3 F11 107.14(15) 2_554 .
O13 K3 F13 0.0(3) 2_554 2_554
O13 K3 O5 145.91(16) 2_554 2
O13 K3 O7 67.82(16) 2_554 2_554
O13 K3 O10 125.34(17) 2_554 2
O13 K3 O16 90.02(16) 2_554 1_545
O16 K3 F5 61.80(15) 1_545 2
O16 K3 F7 68.27(15) 1_545 2_554
O16 K3 F9 117.07(15) 1_545 .
O16 K3 F10 74.61(15) 1_545 2
O16 K3 F11 160.35(16) 1_545 .
O16 K3 O5 61.80(15) 1_545 2
O16 K3 O7 68.27(15) 1_545 2_554
O16 K3 O10 74.61(15) 1_545 2
F1 K4 O5 153.80(14) 2_565 2_565
F4 K4 F1 99.58(13) 2_565 2_565
F4 K4 O1 99.58(13) 2_565 2_565
F4 K4 O5 54.33(12) 2_565 2_565
F4 K4 O17 157.82(15) 2_565 2
F6 K4 F1 68.47(13) 2_565 2_565
F6 K4 F4 79.73(14) 2_565 2_565
F6 K4 O1 68.47(13) 2_565 2_565
F6 K4 O4 79.73(14) 2_565 2_565
F6 K4 O5 100.94(14) 2_565 2_565
F6 K4 O17 80.66(15) 2_565 2
F8 K4 F1 117.47(15) . 2_565
F8 K4 F4 101.70(14) . 2_565
F8 K4 F6 58.88(14) . 2_565
F8 K4 O1 117.47(15) . 2_565
F8 K4 O4 101.70(14) . 2_565
F8 K4 O5 71.35(14) . 2_565
F8 K4 O6 58.88(14) . 2_565
F8 K4 O17 76.62(16) . 2
F11 K4 F1 126.70(14) . 2_565
F11 K4 F4 133.16(14) . 2_565
F11 K4 F6 120.60(16) . 2_565
F11 K4 F8 65.78(14) . .
F11 K4 O1 126.70(14) . 2_565
F11 K4 O4 133.16(14) . 2_565
F11 K4 O5 79.47(14) . 2_565
F11 K4 O6 120.60(16) . 2_565
F11 K4 O17 66.87(15) . 2
O1 K4 F1 0.0(2) 2_565 2_565
O1 K4 O5 153.80(14) 2_565 2_565
O4 K4 F1 99.58(13) 2_565 2_565
O4 K4 F4 0.0(2) 2_565 2_565
O4 K4 O1 99.58(13) 2_565 2_565
O4 K4 O5 54.33(12) 2_565 2_565
O4 K4 O17 157.82(15) 2_565 2
O6 K4 F1 68.47(13) 2_565 2_565
O6 K4 F4 79.73(14) 2_565 2_565
O6 K4 F6 0.0(2) 2_565 2_565
O6 K4 O1 68.47(13) 2_565 2_565
O6 K4 O4 79.73(14) 2_565 2_565
O6 K4 O5 100.94(14) 2_565 2_565
O6 K4 O17 80.66(15) 2_565 2
O17 K4 F1 63.33(15) 2 2_565
O17 K4 O1 63.33(15) 2 2_565
O17 K4 O5 140.73(16) 2 2_565
F1 K5 F1 55.26(18) 1_545 3_645
F1 K5 O1 55.26(18) 1_545 3_645
F2 K5 F1 100.05(15) . 1_545
F2 K5 F1 73.48(15) 3_655 1_545
F2 K5 F1 100.05(15) 3_655 3_645
F2 K5 F1 73.48(15) . 3_645
F2 K5 F2 59.3(2) . 3_655
F2 K5 F4 67.34(13) . 3_655
F2 K5 F4 67.34(13) 3_655 .
F2 K5 F4 120.61(15) 3_655 3_655
F2 K5 F4 120.62(15) . .
F2 K5 O1 100.05(15) . 1_545
F2 K5 O1 73.48(15) 3_655 1_545
F2 K5 O1 73.48(15) . 3_645
F2 K5 O1 100.05(15) 3_655 3_645
F2 K5 O2 59.3(2) . 3_655
F2 K5 O4 120.61(15) 3_655 3_655
F2 K5 O4 67.34(13) . 3_655
F4 K5 F1 142.77(13) . 3_645
F4 K5 F1 87.57(13) . 1_545
F4 K5 F1 142.77(13) 3_655 1_545
F4 K5 F1 87.57(13) 3_655 3_645
F4 K5 F4 129.40(19) . 3_655
F4 K5 O1 87.57(13) . 1_545
F4 K5 O1 87.57(13) 3_655 3_645
F4 K5 O1 142.77(13) . 3_645
F4 K5 O1 142.77(13) 3_655 1_545
F4 K5 O4 129.40(19) . 3_655
O1 K5 F1 0.00(18) 3_645 3_645
O1 K5 F1 55.26(18) 1_545 3_645
O1 K5 F1 0.00(18) 1_545 1_545
O1 K5 O1 55.26(18) 1_545 3_645
O2 K5 F1 100.05(15) 3_655 3_645
O2 K5 F1 73.48(15) 3_655 1_545
O2 K5 F2 0.0(3) 3_655 3_655
O2 K5 F4 67.34(13) 3_655 .
O2 K5 F4 120.61(15) 3_655 3_655
O2 K5 O1 73.48(15) 3_655 1_545
O2 K5 O1 100.05(15) 3_655 3_645
O2 K5 O4 120.61(15) 3_655 3_655
O4 K5 F1 87.57(13) 3_655 3_645
O4 K5 F1 142.77(13) 3_655 1_545
O4 K5 F4 0.0(2) 3_655 3_655
O4 K5 O1 87.57(13) 3_655 3_645
O4 K5 O1 142.77(13) 3_655 1_545
F3 K6 F3 57.37(17) 4_464 2_564
F3 K6 F13 110.48(15) 2_564 4_454
F3 K6 F13 86.16(15) 4_464 4_454
F3 K6 O3 57.37(17) 4_464 2_564
F3 K6 O13 86.16(15) 4_464 4_454
F3 K6 O13 110.48(15) 2_564 4_454
F12 K6 F3 126.72(16) 3 2_564
F12 K6 F3 126.73(16) . 4_464
F12 K6 F3 69.84(14) 3 4_464
F12 K6 F3 69.84(14) . 2_564
F12 K6 F12 158.2(3) . 3
F12 K6 F13 107.11(16) . 4_454
F12 K6 F13 56.05(15) 3 4_454
F12 K6 F14 89.75(12) 3 2_564
F12 K6 F14 89.76(12) . 2_564
F12 K6 O3 69.84(14) . 2_564
F12 K6 O3 69.84(14) 3 4_464
F12 K6 O3 126.72(16) 3 2_564
F12 K6 O3 126.73(16) . 4_464
F12 K6 O12 158.2(3) . 3
F12 K6 O13 56.05(15) 3 4_454
F12 K6 O13 107.11(16) . 4_454
F12 K6 O18 99.95(12) 3 2_564
F12 K6 O18 99.95(12) . 2_564
F14 K6 F3 56.43(13) 2_564 2_564
F14 K6 F3 56.43(13) 2_564 4_464
F14 K6 F13 54.10(15) 2_564 4_454
F14 K6 O3 56.43(13) 2_564 4_464
F14 K6 O3 56.43(13) 2_564 2_564
F14 K6 O13 54.10(15) 2_564 4_454
O3 K6 F3 0.0(2) 4_464 4_464
O3 K6 F3 57.37(17) 4_464 2_564
O3 K6 F3 0.0(2) 2_564 2_564
O3 K6 F13 86.16(15) 4_464 4_454
O3 K6 F13 110.48(15) 2_564 4_454
O3 K6 O3 57.37(17) 4_464 2_564
O3 K6 O13 86.16(15) 4_464 4_454
O3 K6 O13 110.48(15) 2_564 4_454
O12 K6 F3 69.84(14) 3 4_464
O12 K6 F3 126.72(16) 3 2_564
O12 K6 F12 0.0(2) 3 3
O12 K6 F13 56.05(15) 3 4_454
O12 K6 F14 89.75(12) 3 2_564
O12 K6 O3 69.84(14) 3 4_464
O12 K6 O3 126.72(16) 3 2_564
O12 K6 O13 56.05(15) 3 4_454
O12 K6 O18 99.95(12) 3 2_564
O13 K6 F13 0.0(3) 4_454 4_454
O18 K6 F3 67.89(17) 2_564 4_464
O18 K6 F3 67.89(17) 2_564 2_564
O18 K6 F13 150.42(14) 2_564 4_454
O18 K6 F14 115.5(2) 2_564 2_564
O18 K6 O3 67.89(17) 2_564 4_464
O18 K6 O3 67.89(17) 2_564 2_564
O18 K6 O13 150.42(14) 2_564 4_454
Mo4 F1 K2 101.36(18) . 2_565
Mo4 F1 K4 109.3(2) . 2_564
Mo4 F1 K5 103.87(18) . 1_565
K4 F1 K2 106.53(15) 2_564 2_565
K5 F1 K2 106.70(16) 1_565 2_565
K5 F1 K4 126.40(17) 1_565 2_564
Mo3 F2 K1 129.5(2) . 3_655
Mo3 F2 K2 102.68(19) . 4
Mo3 F2 K5 105.93(19) . .
K1 F2 K2 87.55(14) 3_655 4
K1 F2 K5 116.85(18) 3_655 .
K5 F2 K2 109.63(17) . 4
Mo4 F3 K1 134.3(2) . .
Mo4 F3 K2 105.19(16) . 2_565
Mo4 F3 K6 97.38(15) . 2_565
K1 F3 K2 90.22(12) . 2_565
K1 F3 K6 124.47(16) . 2_565
K2 F3 K6 94.69(13) 2_565 2_565
Mo1 F4 K1 101.51(16) . .
Mo1 F4 K4 105.66(17) . 2_564
Mo1 F4 K5 120.4(2) . .
K4 F4 K1 97.85(14) 2_564 .
K5 F4 K1 106.70(14) . .
K5 F4 K4 120.54(15) . 2_564
Mo1 F5 K2 102.36(18) . .
Mo1 F5 K3 106.1(2) . 2_554
Mo1 F5 K4 100.52(18) . 2_564
K2 F5 K4 108.96(15) . 2_564
K3 F5 K2 106.51(15) 2_554 .
K3 F5 K4 129.15(16) 2_554 2_564
Mo2 F6 K1 104.99(18) . .
Mo2 F6 K2 134.7(2) . 2_565
Mo2 F6 K4 102.66(18) . 2_564
K2 F6 K1 90.76(14) 2_565 .
K2 F6 K4 115.97(17) 2_565 2_564
K4 F6 K1 100.72(16) 2_564 .
Mo1 F7 K1 129.0(2) 2 .
Mo1 F7 K2 106.48(18) 2 2
Mo1 F7 K3 99.02(16) 2 2
K1 F7 K3 126.95(17) . 2
K2 F7 K1 87.79(13) 2 .
K2 F7 K3 100.11(15) 2 2
Mo2 F8 K1 129.0(2) 2_565 .
Mo2 F8 K2 99.73(18) 2_565 2_565
Mo2 F8 K4 104.54(18) 2_565 .
K1 F8 K2 85.35(13) . 2_565
K1 F8 K4 120.34(17) . .
K4 F8 K2 112.29(16) . 2_565
Mo1 F9 Mo2 168.3(2) . .
Mo1 F9 K1 93.30(14) . .
Mo1 F9 K2 84.59(12) . .
Mo1 F9 K3 92.92(15) . .
Mo1 F9 K4 87.23(14) . 2_564
Mo2 F9 K1 93.66(14) . .
Mo2 F9 K2 88.73(13) . .
Mo2 F9 K3 96.46(15) . .
Mo2 F9 K4 83.69(13) . 2_564
K1 F9 K2 177.18(15) . .
K1 F9 K4 87.10(12) . 2_564
K3 F9 K1 90.60(12) . .
K3 F9 K2 87.64(12) . .
K3 F9 K4 177.70(16) . 2_564
K4 F9 K2 94.66(11) 2_564 .
Mo1 F10 K1 103.19(16) 2_554 2_554
Mo1 F10 K2 139.2(2) 2_554 .
Mo1 F10 K3 100.12(17) 2_554 2_554
K2 F10 K1 89.73(13) . 2_554
K2 F10 K3 117.06(15) . 2_554
K3 F10 K1 95.77(14) 2_554 2_554
Mo2 F11 K1 97.48(17) . .
Mo2 F11 K3 104.09(18) . .
Mo2 F11 K4 130.3(2) . .
K3 F11 K1 89.49(14) . .
K4 F11 K1 107.55(15) . .
K4 F11 K3 117.99(16) . .
Mo2 F12 K2 113.6(2) . .
Mo2 F12 K3 96.24(18) . .
Mo2 F12 K6 134.8(2) . .
K2 F12 K3 94.99(15) . .
K6 F12 K2 100.57(15) . .
K6 F12 K3 109.82(17) . .
Mo3 F13 K2 106.0(2) . 2
Mo3 F13 K3 145.9(3) . 2
Mo3 F13 K6 96.2(2) . 2
K2 F13 K6 85.91(14) 2 2
K3 F13 K2 99.68(17) 2 2
K3 F13 K6 107.72(18) 2 2
Mo3 F14 K2 92.00(11) 1_565 4_565
Mo3 F14 K2 92.00(11) 1_565 2_565
Mo3 F14 K5 81.57(19) 1_565 1_565
Mo3 F14 K6 99.3(2) 1_565 2_565
Mo4 F14 Mo3 165.0(3) . 1_565
Mo4 F14 K2 88.14(11) . 4_565
Mo4 F14 K2 88.14(11) . 2_565
Mo4 F14 K5 83.5(2) . 1_565
Mo4 F14 K6 95.6(2) . 2_565
K2 F14 K2 176.0(2) 2_565 4_565
K2 F14 K5 90.59(12) 2_565 1_565
K2 F14 K5 90.59(12) 4_565 1_565
K6 F14 K2 89.38(12) 2_565 2_565
K6 F14 K2 89.38(12) 2_565 4_565
K6 F14 K5 179.1(2) 2_565 1_565
Mo2 O16 K3 157.4(3) . 1_565
Mo1 O17 K3 100.2(2) . 2_554
Mo1 O17 K4 147.6(3) . 2_554
K4 O17 K3 104.12(16) 2_554 2_554
Mo3 O18 K6 168.1(4) . 2_565
Mo4 O19 K4 97.9(2) . 4_564
Mo4 O19 K4 97.9(2) . 2_564
Mo4 O19 K5 145.1(4) . .
K4 O19 K4 111.4(2) 2_564 4_564
K5 O19 K4 101.51(16) . 4_564
K5 O19 K4 101.51(16) . 2_564

loop_
_geom_bond_atom_site_label_1
_geom_bond_atom_site_label_2
_geom_bond_distance
_geom_bond_site_symmetry_2
I2D I6D 3.007(3) 1_545
I2D I1D 1.788(4) .
I2D I3D 1.818(4) .
I2D I4D 2.959(3) .
I2D K3 3.7249(19) 2_565
I2D K3 3.7249(19) 4_565
I2D K4 3.778(2) 4_565
I2D K4 3.778(2) 2_565
I2D K5 3.886(3) 1_566
I2D K6 3.608(2) 2_565
I6D I2D 3.007(3) 1_565
I6D I1D 1.219(5) 1_565
I6D I3D 2.938(5) .
I6D I4D 1.795(4) .
I6D I5D 0.888(4) .
I6D K4 3.522(2) 4_575
I6D K4 3.522(2) 2_575
I6D K6 3.565(3) 2_575
I1D I6D 1.219(5) 1_545
I1D I4D 3.012(5) 1_545
I1D I5D 2.106(6) 1_545
I1D K4 3.315(2) 4_565
I1D K4 3.315(2) 2_565
I1D K6 3.263(4) 2_565
I3D I4D 1.145(5) .
I3D I5D 2.051(6) .
I3D K3 3.312(2) 4_565
I3D K3 3.312(2) 2_565
I3D K5 3.375(4) 1_566
I4D I1D 3.012(5) 1_565
I4D I5D 0.907(4) .
I4D K3 3.584(2) 4_565
I4D K3 3.584(2) 2_565
I4D K5 3.416(3) 1_566
I5D I1D 2.106(6) 1_565
I5D K3 4.003(3) 4_565
I5D K3 4.003(3) 2_565
I5D K4 3.890(3) 4_575
I5D K4 3.890(3) 2_575
I5D K5 3.761(4) 1_566
I5D K6 4.047(4) 2_575
Mo1 F4 1.928(4) .
Mo1 F5 1.858(5) .
Mo1 F7 1.925(4) 2_554
Mo1 F9 2.160(4) .
Mo1 F10 1.958(4) 2
Mo1 O7 1.925(4) 2_554
Mo1 O10 1.958(4) 2
Mo1 O17 1.667(5) .
Mo2 F6 1.933(4) .
Mo2 F8 1.946(4) 2_564
Mo2 F9 2.178(4) .
Mo2 F11 1.902(4) .
Mo2 F12 1.912(4) .
Mo2 O8 1.946(4) 2_564
Mo2 O16 1.663(5) .
Mo3 F2 1.966(4) 3_655
Mo3 F2 1.966(4) .
Mo3 F13 1.835(5) 3_655
Mo3 F13 1.835(5) .
Mo3 F14 2.203(6) 1_545
Mo3 O2 1.966(4) 3_655
Mo3 O13 1.835(5) 3_655
Mo3 O18 1.681(7) .
Mo4 F1 1.897(4) 3_655
Mo4 F1 1.897(4) .
Mo4 F3 1.931(4) .
Mo4 F3 1.931(4) 3_655
Mo4 F14 2.180(6) .
Mo4 O1 1.897(4) 3_655
Mo4 O3 1.931(4) 3_655
Mo4 O19 1.666(7) .
K1 F2 2.612(5) 3_655
K1 F3 2.749(4) .
K1 F6 2.802(5) .
K1 F7 2.805(4) .
K1 F8 2.622(4) .
K1 F10 2.807(5) 2
K1 O2 2.612(5) 3_655
K1 O10 2.807(5) 2
K2 F1 2.930(5) 2_564
K2 F3 2.796(4) 2_564
K2 F6 2.717(4) 2_564
K2 F7 2.803(5) 2_554
K2 F10 2.704(4) .
K2 F12 2.796(5) .
K2 O1 2.930(5) 2_564
K2 O3 2.796(4) 2_564
K2 O6 2.717(4) 2_564
K2 O7 2.803(5) 2_554
K3 F5 2.887(5) 2
K3 F7 2.855(5) 2_554
K3 F9 2.878(5) .
K3 F10 2.797(5) 2
K3 F11 2.859(5) .
K3 F13 2.668(5) 2_554
K3 O5 2.887(5) 2
K3 O7 2.855(5) 2_554
K3 O10 2.797(5) 2
K3 O13 2.668(5) 2_554
K3 O16 2.764(6) 1_545
K4 F1 2.884(5) 2_565
K4 F4 2.821(5) 2_565
K4 F6 2.778(5) 2_565
K4 F8 2.714(5) .
K4 F11 2.690(5) .
K4 O1 2.884(5) 2_565
K4 O4 2.821(5) 2_565
K4 O5 3.018(5) 2_565
K4 O6 2.778(5) 2_565
K4 O17 2.845(6) 2
K5 F1 2.870(5) 1_545
K5 F1 2.870(5) 3_645
K5 F2 2.696(5) .
K5 F2 2.696(5) 3_655
K5 F4 2.758(4) 3_655
K5 F4 2.758(4) .
K5 O1 2.870(5) 3_645
K5 O1 2.870(5) 1_545
K5 O2 2.696(5) 3_655
K5 O4 2.758(4) 3_655
K6 F3 2.843(5) 4_464
K6 F3 2.843(5) 2_564
K6 F12 2.592(4) 3
K6 F12 2.592(4) .
K6 F13 3.084(6) 4_454
K6 F14 2.704(7) 2_564
K6 O3 2.843(5) 2_564
K6 O3 2.843(5) 4_464
K6 O12 2.592(4) 3
K6 O13 3.084(6) 4_454
K6 O18 2.687(8) 2_564
F1 K2 2.930(5) 2_565
F1 K4 2.884(5) 2_564
F1 K5 2.870(5) 1_565
F2 K1 2.612(5) 3_655
F2 K2 2.994(5) 4
F3 K2 2.796(4) 2_565
F3 K6 2.843(5) 2_565
F4 K4 2.821(5) 2_564
F5 K3 2.887(5) 2_554
F5 K4 3.018(5) 2_564
F6 K2 2.717(4) 2_565
F6 K4 2.778(5) 2_564
F7 Mo1 1.925(4) 2
F7 K2 2.803(5) 2
F7 K3 2.855(5) 2
F8 Mo2 1.946(4) 2_565
F8 K2 3.145(5) 2_565
F9 K4 3.259(5) 2_564
F10 Mo1 1.958(4) 2_554
F10 K1 2.807(4) 2_554
F10 K3 2.797(5) 2_554
F13 K2 3.001(6) 2
F13 K3 2.668(5) 2
F13 K6 3.084(6) 2
F14 Mo3 2.203(6) 1_565
F14 K2 3.1732(16) 4_565
F14 K2 3.1732(16) 2_565
F14 K5 3.372(7) 1_565
F14 K6 2.704(7) 2_565
O16 K3 2.764(6) 1_565
O17 K3 3.181(6) 2_554
O17 K4 2.845(6) 2_554
O18 K6 2.687(8) 2_565
O19 K4 3.348(5) 2_564
O19 K4 3.348(5) 4_564

loop_
_geom_torsion_atom_site_label_1
_geom_torsion_atom_site_label_2
_geom_torsion_atom_site_label_3
_geom_torsion_atom_site_label_4
_geom_torsion
_geom_torsion_site_symmetry_1
_geom_torsion_site_symmetry_4
I1D I4D I5D I3D 180.00(3) 1_565 .
I1D I4D I5D K3 -115.15(14) 1_565 2_565
I1D I4D I5D K3 115.15(14) 1_565 4_565
I1D I4D I5D K4 54.85(18) 1_565 4_575
I1D I4D I5D K4 -54.85(17) 1_565 2_575
I1D I4D I5D K5 0.00(7) 1_565 1_566
I1D I4D I5D K6 180.00(7) 1_565 2_575
I3D I6D I4D I1D 180.00(4) . 1_565
I3D I6D I4D I5D 0.00(19) . .
I3D I6D I4D K3 -65.15(9) . 2_565
I3D I6D I4D K3 65.15(9) . 4_565
I3D I6D I4D K5 180.00(5) . 1_566
I3D I6D I5D I1D 180.0(7) . 1_565
I3D I6D I5D K3 -65.9(6) . 2_565
I3D I6D I5D K3 65.9(9) . 4_565
I3D I6D I5D K4 124.3(7) . 4_575
I3D I6D I5D K4 -124.3(8) . 2_575
I3D I6D I5D K5 180.0(8) . 1_566
I3D I6D I5D K6 0.0(8) . 2_575
I4D I2D I3D K3 114.03(7) . 4_565
I4D I2D I3D K3 -114.03(7) . 2_565
I4D I2D I3D K5 0.00(3) . 1_566
I4D I6D I3D I5D 0.0(9) . .
I4D I6D I3D K3 113.86(9) . 2_565
I4D I6D I3D K3 -113.86(9) . 4_565
I4D I6D I3D K5 0.00(5) . 1_566
I4D I6D I5D I1D 0.0(3) . 1_565
I4D I6D I5D K3 114.1(3) . 2_565
I4D I6D I5D K3 -114.1(3) . 4_565
I4D I6D I5D K4 55.7(2) . 2_575
I4D I6D I5D K4 -55.7(2) . 4_575
I4D I6D I5D K5 0.00(17) . 1_566
I4D I6D I5D K6 180.00(17) . 2_575
I4D I3D I5D K3 113.85(11) . 4_565
I4D I3D I5D K3 -113.85(11) . 2_565
I4D I3D I5D K4 -55.87(13) . 2_575
I4D I3D I5D K4 55.87(13) . 4_575
I4D I3D I5D K5 0.00(7) . 1_566
I4D I3D I5D K6 180.00(7) . 2_575
I5D I6D I3D I4D 0.0(5) . .
I5D I6D I3D K3 -113.9(5) . 4_565
I5D I6D I3D K3 113.9(5) . 2_565
I5D I6D I3D K5 0.0(5) . 1_566
I5D I6D I4D I1D 180.00(13) . 1_565
I5D I6D I4D K3 -65.15(16) . 2_565
I5D I6D I4D K3 65.15(16) . 4_565
I5D I6D I4D K5 180.00(14) . 1_566
I5D I3D I4D I2D 180.00(4) . .
I5D I3D I4D K3 -66.25(9) . 4_565
I5D I3D I4D K3 66.25(9) . 2_565
I5D I3D I4D K5 180.00(5) . 1_566
K1 Mo1 F4 K4 -101.64(19) . 2_564
K1 Mo1 F4 K5 117.4(3) . .
K1 Mo1 F5 K2 -96.98(14) . .
K1 Mo1 F5 K3 151.53(9) . 2_554
K1 Mo1 F5 K4 15.29(19) . 2_564
K1 Mo1 F9 Mo2 126.3(12) . .
K1 Mo1 F9 K2 -178.12(16) . .
K1 Mo1 F9 K3 -90.77(13) . .
K1 Mo1 F9 K4 86.93(12) . 2_564
K1 Mo1 O17 K3 -145.86(9) . 2_554
K1 Mo1 O17 K4 75.9(6) . 2_554
K1 Mo2 F6 K2 -106.5(3) . 2_565
K1 Mo2 F6 K4 104.9(2) . 2_564
K1 Mo2 F9 Mo1 -126.2(12) . .
K1 Mo2 F9 K2 178.50(17) . .
K1 Mo2 F9 K3 91.02(14) . .
K1 Mo2 F9 K4 -86.67(12) . 2_564
K1 Mo2 F11 K3 -91.36(18) . .
K1 Mo2 F11 K4 120.7(3) . .
K1 Mo2 F12 K2 -85.9(2) . .
K1 Mo2 F12 K3 12.30(18) . .
K1 Mo2 F12 K6 138.4(3) . .
K1 Mo2 O16 K3 59.2(9) . 1_565
K2 Mo4 F1 K2 -95.25(15) 4_565 2_565
K2 Mo4 F1 K4 152.56(9) 4_565 2_564
K2 Mo4 F1 K5 15.3(2) 4_565 1_565
K2 Mo4 F3 K1 -158.59(18) 4_565 .
K2 Mo4 F3 K2 95.73(15) 4_565 2_565
K2 Mo4 F3 K6 -1.20(17) 4_565 2_565
K2 Mo4 F14 Mo3 90.81(12) 4_565 1_565
K2 Mo4 F14 K2 -178.4(2) 4_565 2_565
K2 Mo4 F14 K5 90.81(11) 4_565 1_565
K2 Mo4 F14 K6 -89.19(11) 4_565 2_565
K2 Mo4 O19 K4 -149.14(6) 4_565 2_564
K2 Mo4 O19 K4 -36.1(3) 4_565 4_564
K2 Mo4 O19 K5 87.37(19) 4_565 .
K3 I2D I1D K4 173.56(5) 4_565 2_565
K3 I2D I1D K4 -60.47(9) 2_565 2_565
K3 I2D I1D K4 60.47(9) 4_565 4_565
K3 I2D I1D K4 -173.56(5) 2_565 4_565
K3 I2D I1D K6 62.99(5) 2_565 2_565
K3 I2D I1D K6 -62.99(5) 4_565 2_565
K3 I2D I3D K3 131.93(10) 4_565 2_565
K3 I2D I3D K5 -114.03(5) 4_565 1_566
K3 I2D I3D K5 114.03(5) 2_565 1_566
K3 I2D I4D I3D -64.94(4) 2_565 .
K3 I2D I4D I3D 64.94(4) 4_565 .
K3 I2D I4D K3 129.87(7) 4_565 2_565
K3 I2D I4D K3 -129.87(7) 2_565 4_565
K3 I2D I4D K5 -115.06(3) 4_565 1_566
K3 I2D I4D K5 115.06(3) 2_565 1_566
K3 I3D I4D I2D 113.75(7) 2_565 .
K3 I3D I4D I2D -113.75(7) 4_565 .
K3 I3D I4D K3 -132.50(12) 2_565 4_565
K3 I3D I4D K3 132.50(12) 4_565 2_565
K3 I3D I4D K5 113.75(6) 2_565 1_566
K3 I3D I4D K5 -113.75(6) 4_565 1_566
K3 I3D I5D I4D 113.85(8) 2_565 .
K3 I3D I5D K3 -132.29(11) 2_565 4_565
K3 I3D I5D K3 132.29(11) 4_565 2_565
K3 I3D I5D K4 169.73(8) 2_565 4_575
K3 I3D I5D K4 57.98(13) 2_565 2_575
K3 I3D I5D K4 -169.73(8) 4_565 2_575
K3 I3D I5D K4 -57.98(13) 4_565 4_575
K3 I3D I5D K5 -113.85(6) 4_565 1_566
K3 I3D I5D K5 113.85(6) 2_565 1_566
K3 I3D I5D K6 66.15(6) 4_565 2_575
K3 I3D I5D K6 -66.15(6) 2_565 2_575
K3 I4D I5D I3D -64.85(14) 2_565 .
K3 I4D I5D I3D 64.85(14) 4_565 .
K3 I4D I5D K3 -129.7(2) 2_565 4_565
K3 I4D I5D K3 129.7(2) 4_565 2_565
K3 I4D I5D K4 -170.01(7) 4_565 2_575
K3 I4D I5D K4 -60.3(2) 4_565 4_575
K3 I4D I5D K4 170.01(7) 2_565 4_575
K3 I4D I5D K4 60.3(2) 2_565 2_575
K3 I4D I5D K5 -115.15(10) 4_565 1_566
K3 I4D I5D K5 115.15(10) 2_565 1_566
K3 I4D I5D K6 -64.85(10) 2_565 2_575
K3 I4D I5D K6 64.85(10) 4_565 2_575
K3 Mo1 F4 K1 8.86(18) . .
K3 Mo1 F4 K4 -92.78(15) . 2_564
K3 Mo1 F4 K5 126.24(16) . .
K3 Mo1 F5 K2 -18.7(2) . .
K3 Mo1 F5 K3 -130.16(11) . 2_554
K3 Mo1 F5 K4 93.60(14) . 2_564
K3 Mo1 F9 Mo2 -143.0(12) . .
K3 Mo1 F9 K1 90.77(13) . .
K3 Mo1 F9 K2 -87.35(12) . .
K3 Mo1 F9 K4 177.70(16) . 2_564
K3 Mo1 O17 K3 126.49(13) . 2_554
K3 Mo1 O17 K4 -11.7(7) . 2_554
K4 I2D I1D K4 113.09(10) 4_565 2_565
K4 I2D I1D K4 -113.09(10) 2_565 4_565
K4 I2D I1D K6 -123.45(5) 4_565 2_565
K4 I2D I1D K6 123.45(5) 2_565 2_565
K4 I2D I3D K3 174.00(5) 2_565 4_565
K4 I2D I3D K3 54.07(11) 4_565 4_565
K4 I2D I3D K3 -174.00(5) 4_565 2_565
K4 I2D I3D K3 -54.07(11) 2_565 2_565
K4 I2D I3D K5 59.96(7) 2_565 1_566
K4 I2D I3D K5 -59.96(7) 4_565 1_566
K4 I2D I4D I3D -121.23(5) 2_565 .
K4 I2D I4D I3D 121.23(5) 4_565 .
K4 I2D I4D K3 173.84(5) 2_565 4_565
K4 I2D I4D K3 56.29(6) 4_565 4_565
K4 I2D I4D K3 -56.29(6) 2_565 2_565
K4 I2D I4D K3 -173.84(5) 4_565 2_565
K4 I2D I4D K5 58.77(4) 2_565 1_566
K4 I2D I4D K5 -58.77(4) 4_565 1_566
K4 I6D I3D I4D 55.75(7) 4_575 .
K4 I6D I3D I4D -55.75(7) 2_575 .
K4 I6D I3D I5D -55.8(9) 2_575 .
K4 I6D I3D I5D 55.8(9) 4_575 .
K4 I6D I3D K3 -58.11(9) 4_575 4_565
K4 I6D I3D K3 58.11(9) 2_575 2_565
K4 I6D I3D K3 169.61(6) 4_575 2_565
K4 I6D I3D K3 -169.61(6) 2_575 4_565
K4 I6D I3D K5 -55.75(5) 2_575 1_566
K4 I6D I3D K5 55.75(5) 4_575 1_566
K4 I6D I4D I1D -55.45(7) 2_575 1_565
K4 I6D I4D I1D 55.45(7) 4_575 1_565
K4 I6D I4D I5D 124.6(2) 2_575 .
K4 I6D I4D I5D -124.55(18) 4_575 .
K4 I6D I4D K3 -59.40(10) 4_575 4_565
K4 I6D I4D K3 -170.30(6) 2_575 4_565
K4 I6D I4D K3 59.40(10) 2_575 2_565
K4 I6D I4D K3 170.30(6) 4_575 2_565
K4 I6D I4D K5 55.45(5) 4_575 1_566
K4 I6D I4D K5 -55.45(5) 2_575 1_566
K4 I6D I5D I1D -55.68(15) 2_575 1_565
K4 I6D I5D I1D 55.68(14) 4_575 1_565
K4 I6D I5D K3 -169.78(12) 2_575 4_565
K4 I6D I5D K3 -58.4(3) 4_575 4_565
K4 I6D I5D K3 58.4(3) 2_575 2_565
K4 I6D I5D K3 169.78(12) 4_575 2_565
K4 I6D I5D K4 -111.36(17) 2_575 4_575
K4 I6D I5D K4 111.36(17) 4_575 2_575
K4 I6D I5D K5 55.68(9) 4_575 1_566
K4 I6D I5D K5 -55.68(9) 2_575 1_566
K4 I6D I5D K6 -124.32(9) 4_575 2_575
K4 I6D I5D K6 124.32(9) 2_575 2_575
K4 Mo2 F6 K1 -104.9(2) 2_564 .
K4 Mo2 F6 K2 148.6(4) 2_564 2_565
K4 Mo2 F9 Mo1 -39.6(11) 2_564 .
K4 Mo2 F9 K1 86.67(12) 2_564 .
K4 Mo2 F9 K2 -94.83(10) 2_564 .
K4 Mo2 F9 K3 177.69(16) 2_564 .
K4 Mo2 F11 K1 4.4(2) 2_564 .
K4 Mo2 F11 K3 -86.96(17) 2_564 .
K4 Mo2 F11 K4 125.1(2) 2_564 .
K4 Mo2 F12 K2 -4.3(3) 2_564 .
K4 Mo2 F12 K3 93.97(14) 2_564 .
K4 Mo2 F12 K6 -139.9(3) 2_564 .
K4 Mo2 O16 K3 -27.1(9) 2_564 1_565
K5 I2D I1D K4 -56.55(5) 1_566 4_565
K5 I2D I1D K4 56.55(5) 1_566 2_565
K5 I2D I1D K6 180.0 1_566 2_565
K5 I2D I3D K3 114.03(5) 1_566 4_565
K5 I2D I3D K3 -114.03(5) 1_566 2_565
K5 I2D I4D I3D 180.00(3) 1_566 .
K5 I2D I4D K3 -115.06(3) 1_566 2_565
K5 I2D I4D K3 115.06(3) 1_566 4_565
K5 I3D I4D I2D 0.00(2) 1_566 .
K5 I3D I4D K3 -113.75(6) 1_566 2_565
K5 I3D I4D K3 113.75(6) 1_566 4_565
K5 I3D I5D I4D 0.00(6) 1_566 .
K5 I3D I5D K3 -113.85(6) 1_566 2_565
K5 I3D I5D K3 113.85(6) 1_566 4_565
K5 I3D I5D K4 -55.87(9) 1_566 2_575
K5 I3D I5D K4 55.87(9) 1_566 4_575
K5 I3D I5D K6 180.000(1) 1_566 2_575
K5 I4D I5D I3D 180.00(7) 1_566 .
K5 I4D I5D K3 115.15(10) 1_566 4_565
K5 I4D I5D K3 -115.15(10) 1_566 2_565
K5 I4D I5D K4 -54.85(14) 1_566 2_575
K5 I4D I5D K4 54.85(14) 1_566 4_575
K5 I4D I5D K6 180.000(2) 1_566 2_575
K5 Mo3 F2 K1 147.6(4) . 3_655
K5 Mo3 F2 K2 -115.0(2) . 4
K5 Mo3 F13 K2 3.1(3) . 2
K5 Mo3 F13 K3 -134.4(4) . 2
K5 Mo3 F13 K6 90.56(18) . 2
K5 Mo3 O18 K6 0.000(4) . 2_565
K6 I2D I1D K4 -123.45(5) 2_565 2_565
K6 I2D I1D K4 123.45(5) 2_565 4_565
K6 I2D I3D K3 65.97(5) 2_565 2_565
K6 I2D I3D K3 -65.97(5) 2_565 4_565
K6 I2D I3D K5 180.0 2_565 1_566
K6 I2D I4D I3D 0.00(3) 2_565 .
K6 I2D I4D K3 64.94(3) 2_565 2_565
K6 I2D I4D K3 -64.94(3) 2_565 4_565
K6 I2D I4D K5 180.0 2_565 1_566
K6 I6D I3D I4D 180.00(5) 2_575 .
K6 I6D I3D I5D 180.0(9) 2_575 .
K6 I6D I3D K3 66.14(6) 2_575 4_565
K6 I6D I3D K3 -66.14(6) 2_575 2_565
K6 I6D I3D K5 180.0 2_575 1_566
K6 I6D I4D I1D 180.00(4) 2_575 1_565
K6 I6D I4D I5D 0.00(18) 2_575 .
K6 I6D I4D K3 65.15(6) 2_575 4_565
K6 I6D I4D K3 -65.15(6) 2_575 2_565
K6 I6D I4D K5 180.0 2_575 1_566
K6 I6D I5D I1D 180.00(9) 2_575 1_565
K6 I6D I5D K3 65.90(18) 2_575 4_565
K6 I6D I5D K3 -65.90(18) 2_575 2_565
K6 I6D I5D K4 -124.32(9) 2_575 2_575
K6 I6D I5D K4 124.32(9) 2_575 4_575
K6 I6D I5D K5 180.0 2_575 1_566
K6 Mo3 F2 K1 -117.4(3) 2 3_655
K6 Mo3 F2 K2 -20.00(18) 2 4
K6 Mo3 F2 K5 94.98(17) 2 .
K6 Mo3 F13 K2 -87.50(19) 2 2
K6 Mo3 F13 K3 135.0(6) 2 2
K6 Mo3 O18 K6 180.000(2) 2 2_565
K6 Mo4 F1 K2 -16.78(19) 2_565 2_565
K6 Mo4 F1 K4 -128.97(13) 2_565 2_564
K6 Mo4 F1 K5 93.80(15) 2_565 1_565
K6 Mo4 F3 K1 -157.4(3) 2_565 .
K6 Mo4 F3 K2 96.92(17) 2_565 2_565
K6 Mo4 F14 Mo3 180.000(3) 2_565 1_565
K6 Mo4 F14 K2 89.19(12) 2_565 4_565
K6 Mo4 F14 K2 -89.19(12) 2_565 2_565
K6 Mo4 F14 K5 180.0 2_565 1_565
K6 Mo4 O19 K4 -123.49(15) 2_565 4_564
K6 Mo4 O19 K4 123.49(15) 2_565 2_564
K6 Mo4 O19 K5 0.000(2) 2_565 .
F1 Mo4 F1 K2 -134.53(10) 3_655 2_565
F1 Mo4 F1 K4 113.28(16) 3_655 2_564
F1 Mo4 F1 K5 -23.9(3) 3_655 1_565
F1 Mo4 F3 K1 156.3(5) 3_655 .
F1 Mo4 F3 K1 76.6(3) . .
F1 Mo4 F3 K2 50.6(6) 3_655 2_565
F1 Mo4 F3 K2 -29.08(19) . 2_565
F1 Mo4 F3 K6 -46.3(6) 3_655 2_565
F1 Mo4 F3 K6 -126.00(17) . 2_565
F1 Mo4 F14 Mo3 -45.09(14) . 1_565
F1 Mo4 F14 Mo3 45.09(14) 3_655 1_565
F1 Mo4 F14 K2 135.90(19) 3_655 2_565
F1 Mo4 F14 K2 45.71(17) . 2_565
F1 Mo4 F14 K2 -135.90(19) . 4_565
F1 Mo4 F14 K2 -45.71(17) 3_655 4_565
F1 Mo4 F14 K5 45.09(14) 3_655 1_565
F1 Mo4 F14 K5 -45.09(14) . 1_565
F1 Mo4 F14 K6 134.91(14) . 2_565
F1 Mo4 F14 K6 -134.91(14) 3_655 2_565
F1 Mo4 O19 K4 101.90(18) . 4_564
F1 Mo4 O19 K4 -101.90(18) 3_655 2_564
F1 Mo4 O19 K4 -11.1(2) . 2_564
F1 Mo4 O19 K4 11.1(2) 3_655 4_564
F1 Mo4 O19 K5 134.60(14) 3_655 .
F1 Mo4 O19 K5 -134.60(14) . .
F1 K2 F5 Mo1 -150.06(18) 2_564 .
F1 K2 F5 K3 -38.9(3) 2_564 2_554
F1 K2 F5 K4 104.1(2) 2_564 2_564
F1 K2 F9 Mo1 -170.1(5) 2_564 .
F1 K2 F9 Mo2 0.2(6) 2_564 .
F1 K2 F9 K3 96.8(5) 2_564 .
F1 K2 F9 K4 -83.3(5) 2_564 2_564
F1 K2 F10 Mo1 0.1(3) 2_564 2_554
F1 K2 F10 K1 -110.00(14) 2_564 2_554
F1 K2 F10 K3 153.66(19) 2_564 2_554
F1 K2 F12 Mo2 -130.2(2) 2_564 .
F1 K2 F12 K3 130.78(14) 2_564 .
F1 K2 F12 K6 19.5(2) 2_564 .
F1 K4 F8 Mo2 -53.7(2) 2_565 2_565
F1 K4 F8 K1 101.2(2) 2_565 .
F1 K4 F8 K2 -160.81(13) 2_565 2_565
F1 K4 F11 Mo2 151.0(2) 2_565 .
F1 K4 F11 K1 -92.4(2) 2_565 .
F1 K4 F11 K3 6.6(3) 2_565 .
F1 K5 F2 Mo3 -50.8(2) 1_545 .
F1 K5 F2 Mo3 -99.8(2) 3_645 .
F1 K5 F2 K1 107.8(2) 3_645 3_655
F1 K5 F2 K1 156.77(19) 1_545 3_655
F1 K5 F2 K2 59.32(17) 1_545 4
F1 K5 F2 K2 10.32(13) 3_645 4
F1 K5 F4 Mo1 -27.1(4) 3_645 .
F1 K5 F4 Mo1 -30.3(2) 1_545 .
F1 K5 F4 K1 84.42(16) 1_545 .
F1 K5 F4 K1 87.6(3) 3_645 .
F1 K5 F4 K4 -162.3(2) 3_645 2_564
F1 K5 F4 K4 -165.54(18) 1_545 2_564
F1 K5 O19 Mo4 63.7(3) 1_545 .
F1 K5 O19 Mo4 -63.7(3) 3_645 .
F1 K5 O19 K4 58.9(4) 3_645 4_564
F1 K5 O19 K4 -58.9(4) 1_545 2_564
F1 K5 O19 K4 173.8(2) 3_645 2_564
F1 K5 O19 K4 -173.8(2) 1_545 4_564
F2 Mo3 F2 K1 132.2(2) 3_655 3_655
F2 Mo3 F2 K2 -130.43(12) 3_655 4
F2 Mo3 F2 K5 -15.4(3) 3_655 .
F2 Mo3 F13 K2 -37.6(8) . 2
F2 Mo3 F13 K2 30.7(2) 3_655 2
F2 Mo3 F13 K3 -106.8(5) 3_655 2
F2 Mo3 F13 K3 -175.1(4) . 2
F2 Mo3 F13 K6 49.9(7) . 2
F2 Mo3 F13 K6 118.2(2) 3_655 2
F2 Mo3 O18 K6 -43.39(15) 3_655 2_565
F2 Mo3 O18 K6 43.39(15) . 2_565
F2 K1 F3 Mo4 72.0(3) 3_655 .
F2 K1 F3 K2 -176.29(15) 3_655 2_565
F2 K1 F3 K6 -80.45(19) 3_655 2_565
F2 K1 F4 Mo1 115.2(2) 3_655 .
F2 K1 F4 K4 -136.99(18) 3_655 2_564
F2 K1 F4 K5 -11.75(15) 3_655 .
F2 K1 F6 Mo2 131.7(2) 3_655 .
F2 K1 F6 K2 -91.3(2) 3_655 2_565
F2 K1 F6 K4 25.3(3) 3_655 2_564
F2 K1 F7 Mo1 -150.2(3) 3_655 2
F2 K1 F7 K2 -40.70(14) 3_655 2
F2 K1 F7 K3 60.3(2) 3_655 2
F2 K1 F8 Mo2 2.5(4) 3_655 2_565
F2 K1 F8 K2 101.2(2) 3_655 2_565
F2 K1 F8 K4 -145.6(2) 3_655 .
F2 K1 F9 Mo1 9.8(2) 3_655 .
F2 K1 F9 Mo2 -160.72(16) 3_655 .
F2 K1 F9 K3 102.77(16) 3_655 .
F2 K1 F9 K4 -77.24(16) 3_655 2_564
F2 K1 F11 Mo2 -99.6(4) 3_655 .
F2 K1 F11 K3 4.6(5) 3_655 .
F2 K1 F11 K4 123.9(4) 3_655 .
F2 K5 F2 Mo3 13.0(2) 3_655 .
F2 K5 F2 K1 -139.40(14) 3_655 3_655
F2 K5 F2 K2 123.14(11) 3_655 4
F2 K5 F4 Mo1 -130.5(2) . .
F2 K5 F4 Mo1 -103.4(2) 3_655 .
F2 K5 F4 K1 -15.8(2) . .
F2 K5 F4 K1 11.32(14) 3_655 .
F2 K5 F4 K4 94.2(2) . 2_564
F2 K5 F4 K4 121.4(2) 3_655 2_564
F2 K5 O19 Mo4 30.10(10) 3_655 .
F2 K5 O19 Mo4 -30.10(10) . .
F2 K5 O19 K4 -92.45(17) 3_655 2_564
F2 K5 O19 K4 152.65(19) 3_655 4_564
F2 K5 O19 K4 -152.65(19) . 2_564
F2 K5 O19 K4 92.45(17) . 4_564
F3 Mo4 F1 K2 -55.1(6) 3_655 2_565
F3 Mo4 F1 K2 27.16(17) . 2_565
F3 Mo4 F1 K4 -85.04(19) . 2_564
F3 Mo4 F1 K4 -167.3(5) 3_655 2_564
F3 Mo4 F1 K5 55.5(6) 3_655 1_565
F3 Mo4 F1 K5 137.74(19) . 1_565
F3 Mo4 F3 K1 -121.8(2) 3_655 .
F3 Mo4 F3 K2 132.48(10) 3_655 2_565
F3 Mo4 F3 K6 35.6(2) 3_655 2_565
F3 Mo4 F14 Mo3 133.97(13) 3_655 1_565
F3 Mo4 F14 Mo3 -133.97(13) . 1_565
F3 Mo4 F14 K2 43.17(16) 3_655 4_565
F3 Mo4 F14 K2 -43.17(16) . 2_565
F3 Mo4 F14 K2 -135.22(19) 3_655 2_565
F3 Mo4 F14 K2 135.22(19) . 4_565
F3 Mo4 F14 K5 133.97(13) 3_655 1_565
F3 Mo4 F14 K5 -133.97(13) . 1_565
F3 Mo4 F14 K6 -46.03(13) 3_655 2_565
F3 Mo4 F14 K6 46.03(13) . 2_565
F3 Mo4 O19 K4 77.8(2) . 2_564
F3 Mo4 O19 K4 -169.17(17) . 4_564
F3 Mo4 O19 K4 -77.8(2) 3_655 4_564
F3 Mo4 O19 K4 169.17(17) 3_655 2_564
F3 Mo4 O19 K5 -45.68(13) . .
F3 Mo4 O19 K5 45.68(13) 3_655 .
F3 K1 F4 Mo1 -169.01(17) . .
F3 K1 F4 K4 -61.19(13) . 2_564
F3 K1 F4 K5 64.05(15) . .
F3 K1 F6 Mo2 -177.0(2) . .
F3 K1 F6 K2 -39.94(13) . 2_565
F3 K1 F6 K4 76.68(15) . 2_564
F3 K1 F7 Mo1 144.0(2) . 2
F3 K1 F7 K2 -106.44(16) . 2
F3 K1 F7 K3 -5.4(3) . 2
F3 K1 F8 Mo2 -63.3(3) . 2_565
F3 K1 F8 K2 35.43(12) . 2_565
F3 K1 F8 K4 148.6(2) . .
F3 K1 F9 Mo1 97.36(16) . .
F3 K1 F9 Mo2 -73.17(18) . .
F3 K1 F9 K3 -169.68(12) . .
F3 K1 F9 K4 10.31(15) . 2_564
F3 K1 F11 Mo2 58.2(2) . .
F3 K1 F11 K3 162.35(13) . .
F3 K1 F11 K4 -78.35(19) . .
F3 K2 F5 Mo1 120.8(2) 2_564 .
F3 K2 F5 K3 -127.95(19) 2_564 2_554
F3 K2 F5 K4 15.0(3) 2_564 2_564
F3 K2 F9 Mo1 -173.32(13) 2_564 .
F3 K2 F9 Mo2 -3.00(17) 2_564 .
F3 K2 F9 K3 93.52(13) 2_564 .
F3 K2 F9 K4 -86.56(13) 2_564 2_564
F3 K2 F10 Mo1 -18.1(4) 2_564 2_554
F3 K2 F10 K1 -128.18(15) 2_564 2_554
F3 K2 F10 K3 135.48(17) 2_564 2_554
F3 K2 F12 Mo2 -109.1(3) 2_564 .
F3 K2 F12 K3 151.87(15) 2_564 .
F3 K2 F12 K6 40.61(15) 2_564 .
F3 K6 F12 Mo2 100.2(4) 2_564 .
F3 K6 F12 Mo2 108.1(3) 4_464 .
F3 K6 F12 K2 -39.15(14) 2_564 .
F3 K6 F12 K2 -31.3(2) 4_464 .
F3 K6 F12 K3 -138.43(18) 2_564 .
F3 K6 F12 K3 -130.53(16) 4_464 .
F4 Mo1 F5 K2 -137.80(18) . .
F4 Mo1 F5 K3 110.71(19) . 2_554
F4 Mo1 F5 K4 -25.53(17) . 2_564
F4 Mo1 F9 Mo2 82.3(11) . .
F4 Mo1 F9 K1 -43.94(15) . .
F4 Mo1 F9 K2 137.95(15) . .
F4 Mo1 F9 K3 -134.71(17) . .
F4 Mo1 F9 K4 42.99(14) . 2_564
F4 Mo1 O17 K3 -100.58(19) . 2_554
F4 Mo1 O17 K4 121.2(5) . 2_554
F4 K4 F8 Mo2 53.8(2) 2_565 2_565
F4 K4 F8 K1 -151.4(2) 2_565 .
F4 K4 F8 K2 -53.40(17) 2_565 2_565
F4 K4 F11 Mo2 -18.5(4) 2_565 .
F4 K4 F11 K1 98.0(2) 2_565 .
F4 K4 F11 K3 -162.89(16) 2_565 .
F4 K5 F2 Mo3 42.3(3) . .
F4 K5 F2 Mo3 165.8(2) 3_655 .
F4 K5 F2 K1 13.43(17) 3_655 3_655
F4 K5 F2 K1 -110.1(2) . 3_655
F4 K5 F2 K2 152.46(15) . 4
F4 K5 F2 K2 -84.02(16) 3_655 4
F4 K5 F4 Mo1 144.82(14) 3_655 .
F4 K5 F4 K1 -100.5(2) 3_655 .
F4 K5 F4 K4 9.6(4) 3_655 2_564
F4 K5 O19 Mo4 99.41(12) . .
F4 K5 O19 Mo4 -99.41(12) 3_655 .
F4 K5 O19 K4 -138.0(2) . 4_564
F4 K5 O19 K4 23.14(14) 3_655 4_564
F4 K5 O19 K4 -23.14(14) . 2_564
F4 K5 O19 K4 138.0(2) 3_655 2_564
F5 Mo1 F4 K1 129.73(18) . .
F5 Mo1 F4 K4 28.09(19) . 2_564
F5 Mo1 F4 K5 -112.9(2) . .
F5 Mo1 F9 Mo2 -8.6(11) . .
F5 Mo1 F9 K1 -134.88(18) . .
F5 Mo1 F9 K2 47.00(15) . .
F5 Mo1 F9 K3 134.35(17) . .
F5 Mo1 F9 K4 -47.95(16) . 2_564
F5 Mo1 O17 K3 -9.0(2) . 2_554
F5 Mo1 O17 K4 -147.3(5) . 2_554
F5 K3 F9 Mo1 66.27(18) 2 .
F5 K3 F9 Mo2 -120.81(15) 2 .
F5 K3 F9 K1 -27.06(16) 2 .
F5 K3 F9 K2 150.73(12) 2 .
F5 K3 F11 Mo2 150.43(19) 2 .
F5 K3 F11 K1 52.84(14) 2 .
F5 K3 F11 K4 -56.8(2) 2 .
F5 K3 F12 Mo2 22.4(5) 2 .
F5 K3 F12 K2 136.8(3) 2 .
F5 K3 F12 K6 -120.0(3) 2 .
F6 Mo2 F9 Mo1 -85.8(11) . .
F6 Mo2 F9 K1 40.44(16) . .
F6 Mo2 F9 K2 -141.06(16) . .
F6 Mo2 F9 K3 131.47(18) . .
F6 Mo2 F9 K4 -46.22(15) . 2_564
F6 Mo2 F11 K1 -30.14(18) . .
F6 Mo2 F11 K3 -121.5(2) . .
F6 Mo2 F11 K4 90.5(3) . .
F6 Mo2 F12 K2 -46.8(7) . .
F6 Mo2 F12 K3 51.4(6) . .
F6 Mo2 F12 K6 177.6(4) . .
F6 Mo2 O16 K3 19.4(8) . 1_565
F6 K1 F3 Mo4 -73.1(3) . .
F6 K1 F3 K2 38.60(13) . 2_565
F6 K1 F3 K6 134.4(2) . 2_565
F6 K1 F4 Mo1 -94.18(18) . .
F6 K1 F4 K4 13.64(13) . 2_564
F6 K1 F4 K5 138.88(16) . .
F6 K1 F7 Mo1 27.4(4) . 2
F6 K1 F7 K2 137.0(2) . 2
F6 K1 F7 K3 -122.0(2) . 2
F6 K1 F8 Mo2 -138.7(3) . 2_565
F6 K1 F8 K2 -39.95(12) . 2_565
F6 K1 F8 K4 73.2(2) . .
F6 K1 F9 Mo1 137.7(2) . .
F6 K1 F9 Mo2 -32.88(15) . .
F6 K1 F9 K3 -129.39(17) . .
F6 K1 F9 K4 50.60(14) . 2_564
F6 K1 F11 Mo2 25.19(15) . .
F6 K1 F11 K3 129.33(17) . .
F6 K1 F11 K4 -111.4(2) . .
F6 K2 F5 Mo1 172.7(2) 2_564 .
F6 K2 F5 K3 -76.07(16) 2_564 2_554
F6 K2 F5 K4 66.88(16) 2_564 2_564
F6 K2 F9 Mo1 -92.17(16) 2_564 .
F6 K2 F9 Mo2 78.16(17) 2_564 .
F6 K2 F9 K3 174.67(13) 2_564 .
F6 K2 F9 K4 -5.40(15) 2_564 2_564
F6 K2 F10 Mo1 -70.5(3) 2_564 2_554
F6 K2 F10 K1 179.40(16) 2_564 2_554
F6 K2 F10 K3 83.06(18) 2_564 2_554
F6 K2 F12 Mo2 -50.7(3) 2_564 .
F6 K2 F12 K3 -149.74(14) 2_564 .
F6 K2 F12 K6 99.00(18) 2_564 .
F6 K4 F8 Mo2 -16.51(17) 2_565 2_565
F6 K4 F8 K1 138.4(3) 2_565 .
F6 K4 F8 K2 -123.66(19) 2_565 2_565
F6 K4 F11 Mo2 -124.2(3) 2_565 .
F6 K4 F11 K1 -7.7(2) 2_565 .
F6 K4 F11 K3 91.4(2) 2_565 .
F7 Mo1 F4 K1 45.1(6) 2_554 .
F7 Mo1 F4 K4 -56.6(6) 2_554 2_564
F7 Mo1 F4 K5 162.5(5) 2_554 .
F7 Mo1 F5 K2 23.54(19) 2_554 .
F7 Mo1 F5 K3 -87.95(19) 2_554 2_554
F7 Mo1 F5 K4 135.81(17) 2_554 2_564
F7 Mo1 F9 Mo2 -98.2(11) 2_554 .
F7 Mo1 F9 K1 135.50(17) 2_554 .
F7 Mo1 F9 K2 -42.62(15) 2_554 .
F7 Mo1 F9 K3 44.73(16) 2_554 .
F7 Mo1 F9 K4 -137.57(16) 2_554 2_564
F7 Mo1 O17 K3 80.9(2) 2_554 2_554
F7 Mo1 O17 K4 -57.3(6) 2_554 2_554
F7 K1 F3 Mo4 140.5(2) . .
F7 K1 F3 K2 -107.84(16) . 2_565
F7 K1 F3 K6 -12.0(3) . 2_565
F7 K1 F4 Mo1 55.8(2) . .
F7 K1 F4 K4 163.62(14) . 2_564
F7 K1 F4 K5 -71.1(2) . .
F7 K1 F6 Mo2 -45.1(3) . .
F7 K1 F6 K2 92.0(2) . 2_565
F7 K1 F6 K4 -151.4(2) . 2_564
F7 K1 F8 Mo2 66.7(3) . 2_565
F7 K1 F8 K2 165.47(15) . 2_565
F7 K1 F8 K4 -81.4(2) . .
F7 K1 F9 Mo1 -83.22(17) . .
F7 K1 F9 Mo2 106.25(16) . .
F7 K1 F9 K3 9.74(16) . .
F7 K1 F9 K4 -170.28(12) . 2_564
F7 K1 F11 Mo2 -166.34(18) . .
F7 K1 F11 K3 -62.20(13) . .
F7 K1 F11 K4 57.11(17) . .
F7 K2 F5 Mo1 -19.72(16) 2_554 .
F7 K2 F5 K3 91.49(18) 2_554 2_554
F7 K2 F5 K4 -125.55(19) 2_554 2_564
F7 K2 F9 Mo1 36.78(15) 2_554 .
F7 K2 F9 Mo2 -152.9(2) 2_554 .
F7 K2 F9 K3 -56.38(15) 2_554 .
F7 K2 F9 K4 123.55(17) 2_554 2_564
F7 K2 F10 Mo1 149.2(3) 2_554 2_554
F7 K2 F10 K1 39.04(12) 2_554 2_554
F7 K2 F10 K3 -57.31(17) 2_554 2_554
F7 K2 F12 Mo2 83.2(2) 2_554 .
F7 K2 F12 K3 -15.86(12) 2_554 .
F7 K2 F12 K6 -127.12(18) 2_554 .
F7 K3 F9 Mo1 -34.75(13) 2_554 .
F7 K3 F9 Mo2 138.2(2) 2_554 .
F7 K3 F9 K1 -128.09(16) 2_554 .
F7 K3 F9 K2 49.70(12) 2_554 .
F7 K3 F11 Mo2 29.2(2) 2_554 .
F7 K3 F11 K1 -68.34(14) 2_554 .
F7 K3 F11 K4 -178.02(17) 2_554 .
F7 K3 F12 Mo2 -98.55(18) 2_554 .
F7 K3 F12 K2 15.85(12) 2_554 .
F7 K3 F12 K6 118.98(18) 2_554 .
F8 Mo2 F6 K1 -124.8(2) 2_564 .
F8 Mo2 F6 K2 128.7(3) 2_564 2_565
F8 Mo2 F6 K4 -19.82(19) 2_564 2_564
F8 Mo2 F9 Mo1 4.4(11) 2_564 .
F8 Mo2 F9 K1 130.66(18) 2_564 .
F8 Mo2 F9 K2 -50.84(16) 2_564 .
F8 Mo2 F9 K3 -138.32(19) 2_564 .
F8 Mo2 F9 K4 43.99(16) 2_564 2_564
F8 Mo2 F11 K1 51.9(6) 2_564 .
F8 Mo2 F11 K3 -39.5(6) 2_564 .
F8 Mo2 F11 K4 172.6(4) 2_564 .
F8 Mo2 F12 K2 27.8(2) 2_564 .
F8 Mo2 F12 K3 126.00(18) 2_564 .
F8 Mo2 F12 K6 -107.9(4) 2_564 .
F8 Mo2 O16 K3 -70.5(8) 2_564 1_565
F8 K1 F3 Mo4 -152.2(3) . .
F8 K1 F3 K2 -40.54(14) . 2_565
F8 K1 F3 K6 55.30(19) . 2_565
F8 K1 F4 Mo1 -98.1(4) . .
F8 K1 F4 K4 9.8(4) . 2_564
F8 K1 F4 K5 135.0(3) . .
F8 K1 F6 Mo2 -89.2(2) . .
F8 K1 F6 K2 47.82(15) . 2_565
F8 K1 F6 K4 164.44(17) . 2_564
F8 K1 F7 Mo1 72.3(3) . 2
F8 K1 F7 K2 -178.22(16) . 2
F8 K1 F7 K3 -77.2(2) . 2
F8 K1 F9 Mo1 -166.61(16) . .
F8 K1 F9 Mo2 22.9(2) . .
F8 K1 F9 K3 -73.65(16) . .
F8 K1 F9 K4 106.34(14) . 2_564
F8 K1 F11 Mo2 120.7(2) . .
F8 K1 F11 K3 -135.13(17) . .
F8 K1 F11 K4 -15.83(16) . .
F8 K4 F11 Mo2 -101.8(3) . .
F8 K4 F11 K1 14.76(15) . .
F8 K4 F11 K3 113.8(2) . .
F9 Mo1 F4 K1 46.82(15) . .
F9 Mo1 F4 K4 -54.83(17) . 2_564
F9 Mo1 F4 K5 164.2(2) . .
F9 Mo1 F5 K2 -57.71(17) . .
F9 Mo1 F5 K3 -169.20(19) . 2_554
F9 Mo1 F5 K4 54.56(16) . 2_564
F9 Mo2 F6 K1 -45.26(17) . .
F9 Mo2 F6 K2 -151.8(3) . 2_565
F9 Mo2 F6 K4 59.66(17) . 2_564
F9 Mo2 F11 K1 49.14(15) . .
F9 Mo2 F11 K3 -42.22(17) . .
F9 Mo2 F11 K4 169.8(3) . .
F9 Mo2 F12 K2 -52.1(2) . .
F9 Mo2 F12 K3 46.10(15) . .
F9 Mo2 F12 K6 172.2(4) . .
F9 K3 F11 Mo2 38.05(16) . .
F9 K3 F11 K1 -59.54(13) . .
F9 K3 F11 K4 -169.2(3) . .
F9 K3 F12 Mo2 -42.82(15) . .
F9 K3 F12 K2 71.58(15) . .
F9 K3 F12 K6 174.7(2) . .
F10 Mo1 F4 K1 -30.53(17) 2 .
F10 Mo1 F4 K4 -132.17(19) 2 2_564
F10 Mo1 F4 K5 86.9(2) 2 .
F10 Mo1 F5 K2 -60.2(6) 2 .
F10 Mo1 F5 K3 -171.7(5) 2 2_554
F10 Mo1 F5 K4 52.0(6) 2 2_564
F10 Mo1 F9 Mo2 170.5(11) 2 .
F10 Mo1 F9 K1 44.23(15) 2 .
F10 Mo1 F9 K2 -133.89(16) 2 .
F10 Mo1 F9 K3 -46.55(15) 2 .
F10 Mo1 F9 K4 131.15(16) 2 2_564
F10 Mo1 O17 K3 171.65(17) 2 2_554
F10 Mo1 O17 K4 33.4(6) 2 2_554
F10 K1 F3 Mo4 24.4(4) 2 .
F10 K1 F3 K2 136.07(18) 2 2_565
F10 K1 F3 K6 -128.1(2) 2 2_565
F10 K1 F4 Mo1 25.38(15) 2 .
F10 K1 F4 K4 133.20(18) 2 2_564
F10 K1 F4 K5 -101.56(19) 2 .
F10 K1 F6 Mo2 44.0(2) 2 .
F10 K1 F6 K2 -179.03(13) 2 2_565
F10 K1 F6 K4 -62.40(17) 2 2_564
F10 K1 F7 Mo1 -71.8(3) 2 2
F10 K1 F7 K2 37.71(12) 2 2
F10 K1 F7 K3 138.7(2) 2 2
F10 K1 F8 Mo2 119.7(3) 2 2_565
F10 K1 F8 K2 -141.57(16) 2 2_565
F10 K1 F8 K4 -28.4(3) 2 .
F10 K1 F9 Mo1 -36.60(14) 2 .
F10 K1 F9 Mo2 152.9(2) 2 .
F10 K1 F9 K3 56.36(14) 2 .
F10 K1 F9 K4 -123.65(16) 2 2_564
F10 K1 F11 Mo2 -90.26(18) 2 .
F10 K1 F11 K3 13.88(12) 2 .
F10 K1 F11 K4 133.18(16) 2 .
F10 K2 F5 Mo1 -110.2(2) . .
F10 K2 F5 K3 0.96(14) . 2_554
F10 K2 F5 K4 143.91(18) . 2_564
F10 K2 F9 Mo1 -11.84(18) . .
F10 K2 F9 Mo2 158.49(14) . .
F10 K2 F9 K3 -105.00(14) . .
F10 K2 F9 K4 74.93(14) . 2_564
F10 K2 F12 Mo2 72.4(5) . .
F10 K2 F12 K3 -26.7(5) . .
F10 K2 F12 K6 -137.9(4) . .
F10 K3 F9 Mo1 37.88(14) 2 .
F10 K3 F9 Mo2 -149.2(2) 2 .
F10 K3 F9 K1 -55.46(13) 2 .
F10 K3 F9 K2 122.33(15) 2 .
F10 K3 F11 Mo2 83.7(2) 2 .
F10 K3 F11 K1 -13.86(12) 2 .
F10 K3 F11 K4 -123.54(19) 2 .
F10 K3 F12 Mo2 -47.7(2) 2 .
F10 K3 F12 K2 66.67(15) 2 .
F10 K3 F12 K6 169.80(16) 2 .
F11 Mo2 F6 K1 34.0(2) . .
F11 Mo2 F6 K2 -72.5(3) . 2_565
F11 Mo2 F6 K4 138.97(19) . 2_564
F11 Mo2 F9 Mo1 -176.6(11) . .
F11 Mo2 F9 K1 -50.37(17) . .
F11 Mo2 F9 K2 128.13(17) . .
F11 Mo2 F9 K3 40.66(17) . .
F11 Mo2 F9 K4 -137.03(17) . 2_564
F11 Mo2 F12 K2 -131.4(2) . .
F11 Mo2 F12 K3 -33.14(18) . .
F11 Mo2 F12 K6 93.0(4) . .
F11 Mo2 O16 K3 110.5(8) . 1_565
F11 K3 F9 Mo1 155.4(2) . .
F11 K3 F9 Mo2 -31.69(14) . .
F11 K3 F9 K1 62.06(14) . .
F11 K3 F9 K2 -120.15(16) . .
F11 K3 F12 Mo2 26.93(15) . .
F11 K3 F12 K2 141.32(19) . .
F11 K3 F12 K6 -115.5(2) . .
F11 K4 F8 Mo2 -174.0(2) . 2_565
F11 K4 F8 K1 -19.07(19) . .
F11 K4 F8 K2 78.88(16) . 2_565
F12 Mo2 F6 K1 -50.6(6) . .
F12 Mo2 F6 K2 -157.1(5) . 2_565
F12 Mo2 F6 K4 54.3(6) . 2_564
F12 Mo2 F9 Mo1 92.2(11) . .
F12 Mo2 F9 K1 -141.5(2) . .
F12 Mo2 F9 K2 36.96(16) . .
F12 Mo2 F9 K3 -50.52(18) . .
F12 Mo2 F9 K4 131.79(18) . 2_564
F12 Mo2 F11 K1 128.53(18) . .
F12 Mo2 F11 K3 37.2(2) . .
F12 Mo2 F11 K4 -110.8(3) . .
F12 Mo2 O16 K3 -158.1(8) . 1_565
F12 K2 F5 Mo1 56.0(2) . .
F12 K2 F5 K3 167.19(16) . 2_554
F12 K2 F5 K4 -49.86(18) . 2_564
F12 K2 F9 Mo1 157.4(2) . .
F12 K2 F9 Mo2 -32.23(15) . .
F12 K2 F9 K3 64.28(16) . .
F12 K2 F9 K4 -115.79(18) . 2_564
F12 K2 F10 Mo1 160.1(3) . 2_554
F12 K2 F10 K1 50.0(5) . 2_554
F12 K2 F10 K3 -46.3(5) . 2_554
F12 K6 F12 Mo2 -117.1(5) 3 .
F12 K6 F12 K2 103.6(6) 3 .
F12 K6 F12 K3 4.3(7) 3 .
F13 Mo3 F2 K1 -159.3(6) . 3_655
F13 Mo3 F2 K1 -67.1(3) 3_655 3_655
F13 Mo3 F2 K2 30.3(2) 3_655 4
F13 Mo3 F2 K2 -61.9(7) . 4
F13 Mo3 F2 K5 145.3(2) 3_655 .
F13 Mo3 F2 K5 53.1(7) . .
F13 Mo3 F13 K2 -128.51(17) 3_655 2
F13 Mo3 F13 K3 94.0(5) 3_655 2
F13 Mo3 F13 K6 -41.0(3) 3_655 2
F13 Mo3 O18 K6 131.9(2) 3_655 2_565
F13 Mo3 O18 K6 -131.9(2) . 2_565
F13 K3 F9 Mo1 -95.31(17) 2_554 .
F13 K3 F9 Mo2 77.60(17) 2_554 .
F13 K3 F9 K1 171.35(15) 2_554 .
F13 K3 F9 K2 -10.85(14) 2_554 .
F13 K3 F11 Mo2 -42.6(3) 2_554 .
F13 K3 F11 K1 -140.15(15) 2_554 .
F13 K3 F11 K4 110.2(2) 2_554 .
F13 K3 F12 Mo2 -170.2(3) 2_554 .
F13 K3 F12 K2 -55.84(18) 2_554 .
F13 K3 F12 K6 47.3(2) 2_554 .
F13 K6 F12 Mo2 -153.8(3) 4_454 .
F13 K6 F12 K2 66.9(2) 4_454 .
F13 K6 F12 K3 -32.4(2) 4_454 .
F14 Mo3 F2 K1 -149.2(3) 1_545 3_655
F14 Mo3 F2 K2 -51.80(16) 1_545 4
F14 Mo3 F2 K5 63.18(19) 1_545 .
F14 Mo3 F13 K2 -47.56(19) 1_545 2
F14 Mo3 F13 K3 175.0(5) 1_545 2
F14 Mo3 F13 K6 39.94(17) 1_545 2
F14 Mo4 F1 K2 -52.22(17) . 2_565
F14 Mo4 F1 K4 -164.4(2) . 2_564
F14 Mo4 F1 K5 58.36(18) . 1_565
F14 Mo4 F3 K1 159.2(3) . .
F14 Mo4 F3 K2 53.53(17) . 2_565
F14 Mo4 F3 K6 -43.39(15) . 2_565
F14 K6 F12 Mo2 154.2(4) 2_564 .
F14 K6 F12 K2 14.87(19) 2_564 .
F14 K6 F12 K3 -84.41(18) 2_564 .
O1 Mo4 F1 K2 -134.53(10) 3_655 2_565
O1 Mo4 F1 K4 113.28(16) 3_655 2_564
O1 Mo4 F1 K5 -23.9(3) 3_655 1_565
O1 Mo4 F3 K1 156.3(5) 3_655 .
O1 Mo4 F3 K2 50.6(6) 3_655 2_565
O1 Mo4 F3 K6 -46.3(6) 3_655 2_565
O1 Mo4 F14 Mo3 45.09(14) 3_655 1_565
O1 Mo4 F14 K2 -45.71(17) 3_655 4_565
O1 Mo4 F14 K2 135.90(19) 3_655 2_565
O1 Mo4 F14 K5 45.09(14) 3_655 1_565
O1 Mo4 F14 K6 -134.91(14) 3_655 2_565
O1 Mo4 O19 K4 -101.90(18) 3_655 2_564
O1 Mo4 O19 K4 11.1(2) 3_655 4_564
O1 Mo4 O19 K5 134.60(14) 3_655 .
O1 K2 F5 Mo1 -150.06(18) 2_564 .
O1 K2 F5 K3 -38.9(3) 2_564 2_554
O1 K2 F5 K4 104.1(2) 2_564 2_564
O1 K2 F9 Mo1 -170.1(5) 2_564 .
O1 K2 F9 Mo2 0.2(6) 2_564 .
O1 K2 F9 K3 96.8(5) 2_564 .
O1 K2 F9 K4 -83.3(5) 2_564 2_564
O1 K2 F10 Mo1 0.1(3) 2_564 2_554
O1 K2 F10 K1 -110.00(14) 2_564 2_554
O1 K2 F10 K3 153.66(19) 2_564 2_554
O1 K2 F12 Mo2 -130.2(2) 2_564 .
O1 K2 F12 K3 130.78(14) 2_564 .
O1 K2 F12 K6 19.5(2) 2_564 .
O1 K4 F8 Mo2 -53.7(2) 2_565 2_565
O1 K4 F8 K1 101.2(2) 2_565 .
O1 K4 F8 K2 -160.81(13) 2_565 2_565
O1 K4 F11 Mo2 151.0(2) 2_565 .
O1 K4 F11 K1 -92.4(2) 2_565 .
O1 K4 F11 K3 6.6(3) 2_565 .
O1 K5 F2 Mo3 -99.8(2) 3_645 .
O1 K5 F2 Mo3 -50.8(2) 1_545 .
O1 K5 F2 K1 107.8(2) 3_645 3_655
O1 K5 F2 K1 156.77(19) 1_545 3_655
O1 K5 F2 K2 59.32(17) 1_545 4
O1 K5 F2 K2 10.32(13) 3_645 4
O1 K5 F4 Mo1 -27.1(4) 3_645 .
O1 K5 F4 Mo1 -30.3(2) 1_545 .
O1 K5 F4 K1 87.6(3) 3_645 .
O1 K5 F4 K1 84.42(16) 1_545 .
O1 K5 F4 K4 -162.3(2) 3_645 2_564
O1 K5 F4 K4 -165.54(18) 1_545 2_564
O1 K5 O19 Mo4 -63.7(3) 3_645 .
O1 K5 O19 Mo4 63.7(3) 1_545 .
O1 K5 O19 K4 58.9(4) 3_645 4_564
O1 K5 O19 K4 173.8(2) 3_645 2_564
O1 K5 O19 K4 -173.8(2) 1_545 4_564
O1 K5 O19 K4 -58.9(4) 1_545 2_564
O2 Mo3 F2 K1 132.2(2) 3_655 3_655
O2 Mo3 F2 K2 -130.43(12) 3_655 4
O2 Mo3 F2 K5 -15.4(3) 3_655 .
O2 Mo3 F13 K2 30.7(2) 3_655 2
O2 Mo3 F13 K3 -106.8(5) 3_655 2
O2 Mo3 F13 K6 118.2(2) 3_655 2
O2 Mo3 O18 K6 -43.39(15) 3_655 2_565
O2 K1 F3 Mo4 72.0(3) 3_655 .
O2 K1 F3 K2 -176.29(15) 3_655 2_565
O2 K1 F3 K6 -80.45(19) 3_655 2_565
O2 K1 F4 Mo1 115.2(2) 3_655 .
O2 K1 F4 K4 -136.99(18) 3_655 2_564
O2 K1 F4 K5 -11.75(15) 3_655 .
O2 K1 F6 Mo2 131.7(2) 3_655 .
O2 K1 F6 K2 -91.3(2) 3_655 2_565
O2 K1 F6 K4 25.3(3) 3_655 2_564
O2 K1 F7 Mo1 -150.2(3) 3_655 2
O2 K1 F7 K2 -40.70(14) 3_655 2
O2 K1 F7 K3 60.3(2) 3_655 2
O2 K1 F8 Mo2 2.5(4) 3_655 2_565
O2 K1 F8 K2 101.2(2) 3_655 2_565
O2 K1 F8 K4 -145.6(2) 3_655 .
O2 K1 F9 Mo1 9.8(2) 3_655 .
O2 K1 F9 Mo2 -160.72(16) 3_655 .
O2 K1 F9 K3 102.77(16) 3_655 .
O2 K1 F9 K4 -77.24(16) 3_655 2_564
O2 K1 F11 Mo2 -99.6(4) 3_655 .
O2 K1 F11 K3 4.6(5) 3_655 .
O2 K1 F11 K4 123.9(4) 3_655 .
O2 K5 F2 Mo3 13.0(2) 3_655 .
O2 K5 F2 K1 -139.40(14) 3_655 3_655
O2 K5 F2 K2 123.14(11) 3_655 4
O2 K5 F4 Mo1 -103.4(2) 3_655 .
O2 K5 F4 K1 11.32(14) 3_655 .
O2 K5 F4 K4 121.4(2) 3_655 2_564
O2 K5 O19 Mo4 30.10(10) 3_655 .
O2 K5 O19 K4 152.65(19) 3_655 4_564
O2 K5 O19 K4 -92.45(17) 3_655 2_564
O3 Mo4 F1 K2 -55.1(6) 3_655 2_565
O3 Mo4 F1 K4 -167.3(5) 3_655 2_564
O3 Mo4 F1 K5 55.5(6) 3_655 1_565
O3 Mo4 F3 K1 -121.8(2) 3_655 .
O3 Mo4 F3 K2 132.48(10) 3_655 2_565
O3 Mo4 F3 K6 35.6(2) 3_655 2_565
O3 Mo4 F14 Mo3 133.97(13) 3_655 1_565
O3 Mo4 F14 K2 -135.22(19) 3_655 2_565
O3 Mo4 F14 K2 43.17(16) 3_655 4_565
O3 Mo4 F14 K5 133.97(13) 3_655 1_565
O3 Mo4 F14 K6 -46.03(13) 3_655 2_565
O3 Mo4 O19 K4 -77.8(2) 3_655 4_564
O3 Mo4 O19 K4 169.17(17) 3_655 2_564
O3 Mo4 O19 K5 45.68(13) 3_655 .
O3 K2 F5 Mo1 120.8(2) 2_564 .
O3 K2 F5 K3 -127.95(19) 2_564 2_554
O3 K2 F5 K4 15.0(3) 2_564 2_564
O3 K2 F9 Mo1 -173.32(13) 2_564 .
O3 K2 F9 Mo2 -3.00(17) 2_564 .
O3 K2 F9 K3 93.52(13) 2_564 .
O3 K2 F9 K4 -86.56(13) 2_564 2_564
O3 K2 F10 Mo1 -18.1(4) 2_564 2_554
O3 K2 F10 K1 -128.18(15) 2_564 2_554
O3 K2 F10 K3 135.48(17) 2_564 2_554
O3 K2 F12 Mo2 -109.1(3) 2_564 .
O3 K2 F12 K3 151.87(15) 2_564 .
O3 K2 F12 K6 40.61(15) 2_564 .
O3 K6 F12 Mo2 108.1(3) 4_464 .
O3 K6 F12 Mo2 100.2(4) 2_564 .
O3 K6 F12 K2 -31.3(2) 4_464 .
O3 K6 F12 K2 -39.15(14) 2_564 .
O3 K6 F12 K3 -138.43(18) 2_564 .
O3 K6 F12 K3 -130.53(16) 4_464 .
O4 K4 F8 Mo2 53.8(2) 2_565 2_565
O4 K4 F8 K1 -151.4(2) 2_565 .
O4 K4 F8 K2 -53.40(17) 2_565 2_565
O4 K4 F11 Mo2 -18.5(4) 2_565 .
O4 K4 F11 K1 98.0(2) 2_565 .
O4 K4 F11 K3 -162.89(16) 2_565 .
O4 K5 F2 Mo3 165.8(2) 3_655 .
O4 K5 F2 K1 13.43(17) 3_655 3_655
O4 K5 F2 K2 -84.02(16) 3_655 4
O4 K5 F4 Mo1 144.82(14) 3_655 .
O4 K5 F4 K1 -100.5(2) 3_655 .
O4 K5 F4 K4 9.6(4) 3_655 2_564
O4 K5 O19 Mo4 -99.41(12) 3_655 .
O4 K5 O19 K4 138.0(2) 3_655 2_564
O4 K5 O19 K4 23.14(14) 3_655 4_564
O5 K3 F9 Mo1 66.27(18) 2 .
O5 K3 F9 Mo2 -120.81(15) 2 .
O5 K3 F9 K1 -27.06(16) 2 .
O5 K3 F9 K2 150.73(12) 2 .
O5 K3 F11 Mo2 150.43(19) 2 .
O5 K3 F11 K1 52.84(14) 2 .
O5 K3 F11 K4 -56.8(2) 2 .
O5 K3 F12 Mo2 22.4(5) 2 .
O5 K3 F12 K2 136.8(3) 2 .
O5 K3 F12 K6 -120.0(3) 2 .
O5 K4 F8 Mo2 99.5(2) 2_565 2_565
O5 K4 F8 K1 -105.7(2) 2_565 .
O5 K4 F8 K2 -7.70(13) 2_565 2_565
O5 K4 F11 Mo2 -27.7(3) 2_565 .
O5 K4 F11 K1 88.92(15) 2_565 .
O5 K4 F11 K3 -172.0(2) 2_565 .
O6 K2 F5 Mo1 172.7(2) 2_564 .
O6 K2 F5 K3 -76.07(16) 2_564 2_554
O6 K2 F5 K4 66.88(16) 2_564 2_564
O6 K2 F9 Mo1 -92.17(16) 2_564 .
O6 K2 F9 Mo2 78.16(17) 2_564 .
O6 K2 F9 K3 174.67(13) 2_564 .
O6 K2 F9 K4 -5.40(15) 2_564 2_564
O6 K2 F10 Mo1 -70.5(3) 2_564 2_554
O6 K2 F10 K1 179.40(16) 2_564 2_554
O6 K2 F10 K3 83.06(18) 2_564 2_554
O6 K2 F12 Mo2 -50.7(3) 2_564 .
O6 K2 F12 K3 -149.74(14) 2_564 .
O6 K2 F12 K6 99.00(18) 2_564 .
O6 K4 F8 Mo2 -16.51(17) 2_565 2_565
O6 K4 F8 K1 138.4(3) 2_565 .
O6 K4 F8 K2 -123.66(19) 2_565 2_565
O6 K4 F11 Mo2 -124.2(3) 2_565 .
O6 K4 F11 K1 -7.7(2) 2_565 .
O6 K4 F11 K3 91.4(2) 2_565 .
O7 Mo1 F4 K1 45.1(6) 2_554 .
O7 Mo1 F4 K4 -56.6(6) 2_554 2_564
O7 Mo1 F4 K5 162.5(5) 2_554 .
O7 Mo1 F5 K2 23.54(19) 2_554 .
O7 Mo1 F5 K3 -87.95(19) 2_554 2_554
O7 Mo1 F5 K4 135.81(17) 2_554 2_564
O7 Mo1 F9 Mo2 -98.2(11) 2_554 .
O7 Mo1 F9 K1 135.50(17) 2_554 .
O7 Mo1 F9 K2 -42.62(15) 2_554 .
O7 Mo1 F9 K3 44.73(16) 2_554 .
O7 Mo1 F9 K4 -137.57(16) 2_554 2_564
O7 Mo1 O17 K3 80.9(2) 2_554 2_554
O7 Mo1 O17 K4 -57.3(6) 2_554 2_554
O7 K2 F5 Mo1 -19.72(16) 2_554 .
O7 K2 F5 K3 91.49(18) 2_554 2_554
O7 K2 F5 K4 -125.55(19) 2_554 2_564
O7 K2 F9 Mo1 36.78(15) 2_554 .
O7 K2 F9 Mo2 -152.9(2) 2_554 .
O7 K2 F9 K3 -56.38(15) 2_554 .
O7 K2 F9 K4 123.55(17) 2_554 2_564
O7 K2 F10 Mo1 149.2(3) 2_554 2_554
O7 K2 F10 K1 39.04(12) 2_554 2_554
O7 K2 F10 K3 -57.31(17) 2_554 2_554
O7 K2 F12 Mo2 83.2(2) 2_554 .
O7 K2 F12 K3 -15.86(12) 2_554 .
O7 K2 F12 K6 -127.12(18) 2_554 .
O7 K3 F9 Mo1 -34.75(13) 2_554 .
O7 K3 F9 Mo2 138.2(2) 2_554 .
O7 K3 F9 K1 -128.09(16) 2_554 .
O7 K3 F9 K2 49.70(12) 2_554 .
O7 K3 F11 Mo2 29.2(2) 2_554 .
O7 K3 F11 K1 -68.34(14) 2_554 .
O7 K3 F11 K4 -178.02(17) 2_554 .
O7 K3 F12 Mo2 -98.55(18) 2_554 .
O7 K3 F12 K2 15.85(12) 2_554 .
O7 K3 F12 K6 118.98(18) 2_554 .
O8 Mo2 F6 K1 -124.8(2) 2_564 .
O8 Mo2 F6 K2 128.7(3) 2_564 2_565
O8 Mo2 F6 K4 -19.82(19) 2_564 2_564
O8 Mo2 F9 Mo1 4.4(11) 2_564 .
O8 Mo2 F9 K1 130.66(18) 2_564 .
O8 Mo2 F9 K2 -50.84(16) 2_564 .
O8 Mo2 F9 K3 -138.32(19) 2_564 .
O8 Mo2 F9 K4 43.99(16) 2_564 2_564
O8 Mo2 F11 K1 51.9(6) 2_564 .
O8 Mo2 F11 K3 -39.5(6) 2_564 .
O8 Mo2 F11 K4 172.6(4) 2_564 .
O8 Mo2 F12 K2 27.8(2) 2_564 .
O8 Mo2 F12 K3 126.00(18) 2_564 .
O8 Mo2 F12 K6 -107.9(4) 2_564 .
O8 Mo2 O16 K3 -70.5(8) 2_564 1_565
O10 Mo1 F4 K1 -30.53(17) 2 .
O10 Mo1 F4 K4 -132.17(19) 2 2_564
O10 Mo1 F4 K5 86.9(2) 2 .
O10 Mo1 F5 K2 -60.2(6) 2 .
O10 Mo1 F5 K3 -171.7(5) 2 2_554
O10 Mo1 F5 K4 52.0(6) 2 2_564
O10 Mo1 F9 Mo2 170.5(11) 2 .
O10 Mo1 F9 K1 44.23(15) 2 .
O10 Mo1 F9 K2 -133.89(16) 2 .
O10 Mo1 F9 K3 -46.55(15) 2 .
O10 Mo1 F9 K4 131.15(16) 2 2_564
O10 Mo1 O17 K3 171.65(17) 2 2_554
O10 Mo1 O17 K4 33.4(6) 2 2_554
O10 K1 F3 Mo4 24.4(4) 2 .
O10 K1 F3 K2 136.07(18) 2 2_565
O10 K1 F3 K6 -128.1(2) 2 2_565
O10 K1 F4 Mo1 25.38(15) 2 .
O10 K1 F4 K4 133.20(18) 2 2_564
O10 K1 F4 K5 -101.56(19) 2 .
O10 K1 F6 Mo2 44.0(2) 2 .
O10 K1 F6 K2 -179.03(13) 2 2_565
O10 K1 F6 K4 -62.40(17) 2 2_564
O10 K1 F7 Mo1 -71.8(3) 2 2
O10 K1 F7 K2 37.71(12) 2 2
O10 K1 F7 K3 138.7(2) 2 2
O10 K1 F8 Mo2 119.7(3) 2 2_565
O10 K1 F8 K2 -141.57(16) 2 2_565
O10 K1 F8 K4 -28.4(3) 2 .
O10 K1 F9 Mo1 -36.60(14) 2 .
O10 K1 F9 Mo2 152.9(2) 2 .
O10 K1 F9 K3 56.36(14) 2 .
O10 K1 F9 K4 -123.65(16) 2 2_564
O10 K1 F11 Mo2 -90.26(18) 2 .
O10 K1 F11 K3 13.88(12) 2 .
O10 K1 F11 K4 133.18(16) 2 .
O10 K3 F9 Mo1 37.88(14) 2 .
O10 K3 F9 Mo2 -149.2(2) 2 .
O10 K3 F9 K1 -55.46(13) 2 .
O10 K3 F9 K2 122.33(15) 2 .
O10 K3 F11 Mo2 83.7(2) 2 .
O10 K3 F11 K1 -13.86(12) 2 .
O10 K3 F11 K4 -123.54(19) 2 .
O10 K3 F12 Mo2 -47.7(2) 2 .
O10 K3 F12 K2 66.67(15) 2 .
O10 K3 F12 K6 169.80(16) 2 .
O12 K6 F12 Mo2 -117.1(5) 3 .
O12 K6 F12 K2 103.6(6) 3 .
O12 K6 F12 K3 4.3(7) 3 .
O13 Mo3 F2 K1 -67.1(3) 3_655 3_655
O13 Mo3 F2 K2 30.3(2) 3_655 4
O13 Mo3 F2 K5 145.3(2) 3_655 .
O13 Mo3 F13 K2 -128.51(17) 3_655 2
O13 Mo3 F13 K3 94.0(5) 3_655 2
O13 Mo3 F13 K6 -41.0(3) 3_655 2
O13 Mo3 O18 K6 131.9(2) 3_655 2_565
O13 K3 F9 Mo1 -95.31(17) 2_554 .
O13 K3 F9 Mo2 77.60(17) 2_554 .
O13 K3 F9 K1 171.35(15) 2_554 .
O13 K3 F9 K2 -10.85(14) 2_554 .
O13 K3 F11 Mo2 -42.6(3) 2_554 .
O13 K3 F11 K1 -140.15(15) 2_554 .
O13 K3 F11 K4 110.2(2) 2_554 .
O13 K3 F12 Mo2 -170.2(3) 2_554 .
O13 K3 F12 K2 -55.84(18) 2_554 .
O13 K3 F12 K6 47.3(2) 2_554 .
O13 K6 F12 Mo2 -153.8(3) 4_454 .
O13 K6 F12 K2 66.9(2) 4_454 .
O13 K6 F12 K3 -32.4(2) 4_454 .
O16 Mo2 F6 K1 136.2(2) . .
O16 Mo2 F6 K2 29.7(4) . 2_565
O16 Mo2 F6 K4 -118.9(2) . 2_564
O16 Mo2 F11 K1 -130.8(2) . .
O16 Mo2 F11 K3 137.8(2) . .
O16 Mo2 F11 K4 -10.2(3) . .
O16 Mo2 F12 K2 126.4(3) . .
O16 Mo2 F12 K3 -135.4(2) . .
O16 Mo2 F12 K6 -9.3(4) . .
O16 K3 F9 Mo1 -3.9(2) 1_545 .
O16 K3 F9 Mo2 168.99(16) 1_545 .
O16 K3 F9 K1 -97.26(16) 1_545 .
O16 K3 F9 K2 80.53(17) 1_545 .
O16 K3 F11 Mo2 107.3(5) 1_545 .
O16 K3 F11 K1 9.7(5) 1_545 .
O16 K3 F11 K4 -100.0(5) 1_545 .
O16 K3 F12 Mo2 -131.9(2) 1_545 .
O16 K3 F12 K2 -17.5(3) 1_545 .
O16 K3 F12 K6 85.6(3) 1_545 .
O17 Mo1 F4 K1 -130.2(2) . .
O17 Mo1 F4 K4 128.1(2) . 2_564
O17 Mo1 F4 K5 -12.8(3) . .
O17 Mo1 F5 K2 121.7(2) . .
O17 Mo1 F5 K3 10.2(3) . 2_554
O17 Mo1 F5 K4 -126.0(2) . 2_564
O17 K4 F8 Mo2 -103.6(2) 2 2_565
O17 K4 F8 K1 51.3(2) 2 .
O17 K4 F8 K2 149.27(18) 2 2_565
O17 K4 F11 Mo2 173.0(3) 2 .
O17 K4 F11 K1 -70.43(17) 2 .
O17 K4 F11 K3 28.64(18) 2 .
O18 Mo3 F2 K1 33.8(3) . 3_655
O18 Mo3 F2 K2 131.2(2) . 4
O18 Mo3 F2 K5 -113.8(2) . .
O18 Mo3 F13 K2 129.3(2) . 2
O18 Mo3 F13 K3 -8.2(6) . 2
O18 Mo3 F13 K6 -143.2(2) . 2
O18 K6 F12 Mo2 38.3(4) 2_564 .
O18 K6 F12 K2 -101.0(2) 2_564 .
O18 K6 F12 K3 159.7(2) 2_564 .
O19 Mo4 F1 K2 125.8(2) . 2_565
O19 Mo4 F1 K4 13.6(3) . 2_564
O19 Mo4 F1 K5 -123.6(2) . 1_565
O19 Mo4 F3 K1 -22.8(3) . .
O19 Mo4 F3 K2 -128.5(2) . 2_565
O19 Mo4 F3 K6 134.6(2) . 2_565
